data_7720947
loop_
_publ_author_name
'Wenger, John S.'
'Rowe, William J.'
'Mehta, Meera'

_publ_section_title
;
 Activation of N<sub>2</sub>O, CO<sub>2</sub>, and CO at a sterically
 protected phosphorus center.
;
_journal_issue 20
_journal_name_full 'Dalton transactions (Cambridge, England : 2003)'
_journal_page_first 7884
_journal_page_last 7890
_journal_paper_doi 10.1039/d6dt00986g
_journal_volume 55
_journal_year 2026
_chemical_formula_moiety 'C18 H36 K N2 O6, C72 H90 O2 P'
_chemical_formula_sum 'C90 H126 K N2 O8 P'
_chemical_formula_weight 1433.99
_space_group_crystal_system monoclinic
_space_group_IT_number 15
_space_group_name_Hall '-C 2yc'
_space_group_name_H-M_alt 'C 1 2/c 1'
_atom_sites_solution_hydrogens geom
_atom_sites_solution_primary dual
_audit_creation_date 2026-04-20
_audit_creation_method
;
Olex2 1.5
(compiled 2025.07.13 svn.rb7424aed for OlexSys, GUI svn.r7314)
;
_audit_update_record
;
2026-04-20 deposited with the CCDC.	2026-04-29 downloaded from the CCDC.
;
_cell_angle_alpha 90
_cell_angle_beta 117.540(2)
_cell_angle_gamma 90
_cell_formula_units_Z 8
_cell_length_a 27.5212(4)
_cell_length_b 22.4238(3)
_cell_length_c 30.0171(4)
_cell_measurement_reflns_used 26185
_cell_measurement_temperature 150.00(10)
_cell_measurement_theta_max 76.0530
_cell_measurement_theta_min 3.1770
_cell_volume 16425.4(5)
_computing_cell_refinement 'CrysAlisPro 1.171.43.92a (Rigaku OD, 2023)'
_computing_data_collection 'CrysAlisPro system (CCD 43.143a (release 25-10-2024))'
_computing_data_reduction 'CrysAlisPro 1.171.43.92a (Rigaku OD, 2023)'
_computing_molecular_graphics 'Olex2 1.5 (Dolomanov et al., 2009)'
_computing_publication_material 'Olex2 1.5 (Dolomanov et al., 2009)'
_computing_structure_refinement 'SHELXL 2018/3 (Sheldrick, 2015)'
_computing_structure_solution 'SHELXT 2018/2 (Sheldrick, 2018)'
_diffrn_ambient_environment N~2~
_diffrn_ambient_temperature 150.00(10)
_diffrn_detector 'CCD plate'
_diffrn_detector_area_resol_mean 10.4102
_diffrn_detector_type Atlas
_diffrn_measured_fraction_theta_full 0.998
_diffrn_measured_fraction_theta_max 0.966
_diffrn_measurement_details
;
List of Runs (angles in degrees, time in seconds):

  # Type    Start    End  Width  t~exp~   \w     \q     \k     \f   Frames
#--------------------------------------------------------------------------
  1  \w     -3.00  34.00   1.00    8.50    --  -42.53  19.00 -60.00   37
  2  \w    -15.00  22.00   1.00    8.50    --  -42.53  38.00 150.00   37
  3  \w      3.00  34.00   1.00    8.50    --  -42.53  19.00-120.00   31
  4  \w     -1.00  31.00   1.00    8.50    --  -42.53  19.00 -90.00   32
  5  \w     48.00  83.00   1.00    8.50    --   42.53-117.00-103.00   35
  6  \w     15.00  77.00   1.00    8.50    --   42.53 -99.00  60.00   62
  7  \w     44.00 106.00   1.00   34.00    --  111.00-125.00-120.00   62
  8  \w     84.00 119.00   1.00   34.00    --  111.00  61.00 -60.00   35
  9  \w     63.00  89.00   1.00   34.00    --  111.00 -61.00 120.00   26
 10  \w     80.00 108.00   1.00   34.00    --  111.00-114.00 162.00   28
 11  \w    100.00 164.00   1.00   34.00    --  111.00 125.00-120.00   64
 12  \w    135.00 174.00   1.00   34.00    --  111.00  61.00 -60.00   39
 13  \w     42.00  82.00   1.00   34.00    --  111.00-125.00 -60.00   40
 14  \w     37.00  98.00   1.00   34.00    --  111.00 -95.00  90.00   61
 15  \w     99.00 127.00   1.00   34.00    --  111.00 -77.00-180.00   28
 16  \w     45.00  80.00   1.00   34.00    --  111.00-125.00  60.00   35
 17  \w     40.00  67.00   1.00   34.00    --  111.00 -45.00 -60.00   27
 18  \w     40.00  65.00   1.00   34.00    --  111.00 -45.00-150.00   25
 19  \w     40.00  68.00   1.00   34.00    --  111.00 -45.00 -30.00   28
 20  \w     50.00 108.00   1.00   34.00    --  111.00-117.00-103.00   58
 21  \w     87.00 178.00   1.00   34.00    --  111.00  45.00  60.00   91
 22  \w     -5.00  36.00   1.00    8.50    --  -42.53  19.00   0.00   41
 23  \w     -5.00  26.00   1.00    8.50    --  -42.53  19.00  60.00   31
 24  \w     -5.00  36.00   1.00    8.50    --  -42.53  19.00-150.00   41
 25  \w    -66.00 -41.00   1.00    8.50    --  -42.53  77.00 -90.00   25
 26  \w     -6.00  25.00   1.00    8.50    --  -42.53  77.00 -90.00   31
 27  \w     71.00 108.00   1.00    8.50    --   42.53 178.00  30.00   37
 28  \w     64.00 109.00   1.00    8.50    --   42.53-178.00-120.00   45
 29  \w     87.00 125.00   1.00   34.00    --  111.00  30.00   0.00   38
 30  \w     94.00 122.00   1.00   34.00    --  111.00  30.00 120.00   28
 31  \w     81.00 107.00   1.00   34.00    --  111.00-105.00 -72.74   26
 32  \w     48.00  74.00   1.00   34.00    --  111.00-125.00-180.00   26
 33  \w    126.00 147.00   1.00   34.00    --  111.00  30.00 120.00   21
;
_diffrn_measurement_device 'four-circle diffractometer'
_diffrn_measurement_device_type 'SuperNova, Dual, Cu at home/near, Atlas'
_diffrn_measurement_method '\w scans'
_diffrn_orient_matrix_type 'CrysAlisPro convention (1999,Acta A55,543-557)'
_diffrn_orient_matrix_UB_11 -0.0093336000
_diffrn_orient_matrix_UB_12 -0.0595793000
_diffrn_orient_matrix_UB_13 -0.0283362000
_diffrn_orient_matrix_UB_21 0.0370327000
_diffrn_orient_matrix_UB_22 -0.0318685000
_diffrn_orient_matrix_UB_23 0.0497854000
_diffrn_orient_matrix_UB_31 -0.0502528000
_diffrn_orient_matrix_UB_32 -0.0123821000
_diffrn_orient_matrix_UB_33 0.0083550000
_diffrn_radiation_monochromator mirror
_diffrn_radiation_probe x-ray
_diffrn_radiation_type 'Cu K\a'
_diffrn_radiation_wavelength 1.54184
_diffrn_reflns_av_R_equivalents 0.0292
_diffrn_reflns_av_unetI/netI 0.0249
_diffrn_reflns_Laue_measured_fraction_full 0.998
_diffrn_reflns_Laue_measured_fraction_max 0.966
_diffrn_reflns_limit_h_max 29
_diffrn_reflns_limit_h_min -34
_diffrn_reflns_limit_k_max 27
_diffrn_reflns_limit_k_min -27
_diffrn_reflns_limit_l_max 37
_diffrn_reflns_limit_l_min -35
_diffrn_reflns_number 61532
_diffrn_reflns_point_group_measured_fraction_full 0.998
_diffrn_reflns_point_group_measured_fraction_max 0.966
_diffrn_reflns_theta_full 67.684
_diffrn_reflns_theta_max 77.656
_diffrn_reflns_theta_min 3.321
_diffrn_source 'micro-focus sealed X-ray tube'
_diffrn_source_type 'SuperNova (Cu) X-ray Source'
_exptl_absorpt_coefficient_mu 1.180
_exptl_absorpt_correction_T_max 1.000
_exptl_absorpt_correction_T_min 0.818
_exptl_absorpt_correction_type gaussian
_exptl_absorpt_process_details
;
CrysAlisPro 1.171.43.92a (Rigaku Oxford Diffraction, 2023)
Numerical absorption correction based on gaussian integration over
a multifaceted crystal model
Empirical absorption correction using spherical harmonics,
implemented in SCALE3 ABSPACK scaling algorithm.
;
_exptl_crystal_density_diffrn 1.160
_exptl_crystal_description block
_exptl_crystal_F_000 6224
_exptl_crystal_size_max 0.2
_exptl_crystal_size_mid 0.15
_exptl_crystal_size_min 0.11
_refine_diff_density_max 0.409
_refine_diff_density_min -0.712
_refine_diff_density_rms 0.057
_refine_ls_extinction_method none
_refine_ls_goodness_of_fit_ref 1.035
_refine_ls_hydrogen_treatment constr
_refine_ls_matrix_type full
_refine_ls_number_parameters 1426
_refine_ls_number_reflns 16937
_refine_ls_number_restraints 1711
_refine_ls_restrained_S_all 1.044
_refine_ls_R_factor_all 0.0794
_refine_ls_R_factor_gt 0.0664
_refine_ls_shift/su_max 0.001
_refine_ls_shift/su_mean 0.000
_refine_ls_structure_factor_coef Fsqd
_refine_ls_weighting_details 'w=1/[\s^2^(Fo^2^)+(0.1125P)^2^+22.0373P] where P=(Fo^2^+2Fc^2^)/3'
_refine_ls_weighting_scheme calc
_refine_ls_wR_factor_gt 0.1915
_refine_ls_wR_factor_ref 0.2076
_reflns_Friedel_coverage 0.000
_reflns_number_gt 13679
_reflns_number_total 16937
_reflns_threshold_expression 'I > 2\s(I)'
_cod_data_source_file d6dt00986g2.cif
_cod_data_source_block compound_5
_cod_depositor_comments 'Adding full bibliography for 7720946--7720950.cif.'
_cod_database_code 7720947
_shelx_shelxl_version_number 2018/3
_chemical_oxdiff_formula 'C90 H113 O8 P1 K'
_shelx_space_group_comment
;
The symmetry employed for this shelxl refinement is uniquely defined
by the following loop, which should always be used as a source of
symmetry information in preference to the above space-group names.
They are only intended as comments.
;
_cell_oxdiff_angle_alpha 89.970(2)
_cell_oxdiff_angle_beta 117.511(2)
_cell_oxdiff_angle_gamma 89.992(2)
_cell_oxdiff_length_a 27.5200(6)
_cell_oxdiff_length_b 22.4229(6)
_cell_oxdiff_length_c 30.0118(7)
_cell_oxdiff_measurement_reflns_used 22648
_cell_oxdiff_volume 16425.4(7)
_shelx_estimated_absorpt_t_max 0.881
_shelx_estimated_absorpt_t_min 0.798
_olex2_refinement_description
;
1. Fixed Uiso
 At 1.2 times of:
  All C(H) groups, All C(H,H) groups, All P(H) groups
 At 1.5 times of:
  All C(H,H,H) groups
2. Restrained distances
 P1A-H1A
 1.22 with sigma of 0.02
 P1B-H1B
 1.22 with sigma of 0.02
 P1A-O2A \\sim P1B-O2B
 with sigma of 0.01
 C31-C32 \\sim C31-C32A
 with sigma of 0.02
 C32-C33 \\sim C32A-C33
 with sigma of 0.02
 C33-C41 \\sim C33-C41A
 with sigma of 0.02
 C33-C42 \\sim C33-C42A
 with sigma of 0.02
 C30-C31 \\sim C30-C31A
 with sigma of 0.02
 C30-C43 \\sim C30-C43A
 with sigma of 0.02
 C30-C44 \\sim C30-C44A
 with sigma of 0.02
 C31-C32 \\sim C31A-C32
 with sigma of 0.02
 C31-C32A \\sim C31A-C32A
 with sigma of 0.02
 C20-C21 \\sim C20-C21A
 with sigma of 0.02
 C20-C37 \\sim C20-C37A
 with sigma of 0.02
 C20-C38 \\sim C20-C38A
 with sigma of 0.02
 C21-C22 \\sim C21A-C22
 with sigma of 0.02
 C21-C22 \\sim C21-C22A
 with sigma of 0.02
 C22-C23 \\sim C22A-C23
 with sigma of 0.02
 C22-C21A \\sim C22A-C21A
 with sigma of 0.02
 C23-C39 \\sim C23-C39A
 with sigma of 0.02
 C23-C40 \\sim C23-C40A
 with sigma of 0.02
 C48-C49 \\sim C48-C49A
 with sigma of 0.02
 C48-C65 \\sim C48-C65A
 with sigma of 0.02
 C48-C66 \\sim C48-C66A
 with sigma of 0.02
 C49-C50 \\sim C49A-C50
 with sigma of 0.02
 C49-C50 \\sim C49-C50A
 with sigma of 0.02
 C50-C51 \\sim C50A-C51
 with sigma of 0.02
 C50-C49A \\sim C50A-C49A
 with sigma of 0.02
 C51-C67 \\sim C51-C67A
 with sigma of 0.02
 C51-C68 \\sim C51-C68A
 with sigma of 0.02
 C59-C60 \\sim C59-C60A
 with sigma of 0.02
 C60-C61 \\sim C60A-C61
 with sigma of 0.02
 C61-C69 \\sim C61-C69A
 with sigma of 0.02
 C61-C70 \\sim C61-C70A
 with sigma of 0.02
 C58-C59 \\sim C58-C59A
 with sigma of 0.02
 C58-C71 \\sim C58-C71A
 with sigma of 0.02
 C58-C72 \\sim C58-C72A
 with sigma of 0.02
 C59-C60 \\sim C59A-C60
 with sigma of 0.02
 C59-C60A \\sim C59A-C60A
 with sigma of 0.02
 K1-O4 \\sim K1-O4A
 with sigma of 0.02
 K1-O5 \\sim K1-O5A
 with sigma of 0.02
 K1-O7 \\sim K1-O7A
 with sigma of 0.02
 K1-O8 \\sim K1-O8A
 with sigma of 0.02
 K1-N1 \\sim K1-N1A
 with sigma of 0.02
 K1-N2 \\sim K1-N2A
 with sigma of 0.02
 O3-C74 \\sim O3A-C74A
 with sigma of 0.02
 O3-C75 \\sim O3A-C75A
 with sigma of 0.02
 O4-C76 \\sim O4A-C76A
 with sigma of 0.02
 O4-C77 \\sim O4A-C77A
 with sigma of 0.02
 O5-C80 \\sim O5A-C80A
 with sigma of 0.02
 O5-C81 \\sim O5A-C81A
 with sigma of 0.02
 O6-C82 \\sim O6A-C82A
 with sigma of 0.02
 O6-C83 \\sim O6A-C83A
 with sigma of 0.02
 O7-C86 \\sim O7A-C86A
 with sigma of 0.02
 O7-C87 \\sim O7A-C87A
 with sigma of 0.02
 O8-C88 \\sim O8A-C88A
 with sigma of 0.02
 O8-C89 \\sim O8A-C89A
 with sigma of 0.02
 N1-C73 \\sim N1A-C73A
 with sigma of 0.02
 N1-C79 \\sim N1A-C79A
 with sigma of 0.02
 N1-C85 \\sim N1A-C85A
 with sigma of 0.02
 N2-C78 \\sim N2A-C78A
 with sigma of 0.02
 N2-C84 \\sim N2A-C84A
 with sigma of 0.02
 N2-C90 \\sim N2A-C90A
 with sigma of 0.02
 C73-C74 \\sim C73A-C74A
 with sigma of 0.02
 C75-C76 \\sim C75A-C76A
 with sigma of 0.02
 C77-C78 \\sim C77A-C78A
 with sigma of 0.02
 C79-C80 \\sim C79A-C80A
 with sigma of 0.02
 C81-C82 \\sim C81A-C82A
 with sigma of 0.02
 C83-C84 \\sim C83A-C84A
 with sigma of 0.02
 C85-C86 \\sim C85A-C86A
 with sigma of 0.02
 C87-C88 \\sim C87A-C88A
 with sigma of 0.02
 C89-C90 \\sim C89A-C90A
 with sigma of 0.02
 K1-O3 \\sim K1-O3A
 with sigma of 0.02
 K1-C73 \\sim K1-C73A
 with sigma of 0.02
 K1-C74 \\sim K1-C74A
 with sigma of 0.02
 K1-C75 \\sim K1-C75A
 with sigma of 0.02
 K1-C76 \\sim K1-C76A
 with sigma of 0.02
 K1-C77 \\sim K1-C77A
 with sigma of 0.02
 K1-C78 \\sim K1-C78A
 with sigma of 0.02
 K1-C79 \\sim K1-C79A
 with sigma of 0.02
 K1-C80 \\sim K1-C80A
 with sigma of 0.02
 K1-C81 \\sim K1-C81A
 with sigma of 0.02
 K1-C82 \\sim K1-C82A
 with sigma of 0.02
 K1-C83 \\sim K1-C83A
 with sigma of 0.02
 K1-C84 \\sim K1-C84A
 with sigma of 0.02
 K1-C85 \\sim K1-C85A
 with sigma of 0.02
 K1-C86 \\sim K1-C86A
 with sigma of 0.02
 K1-C87 \\sim K1-C87A
 with sigma of 0.02
 K1-C88 \\sim K1-C88A
 with sigma of 0.02
 K1-C89 \\sim K1-C89A
 with sigma of 0.02
 K1-C90 \\sim K1-C90A
 with sigma of 0.02
 O3-C73 \\sim O3A-C73A
 with sigma of 0.02
 O3-C76 \\sim O3A-C76A
 with sigma of 0.02
 O4-C75 \\sim O4A-C75A
 with sigma of 0.02
 O4-C78 \\sim O4A-C78A
 with sigma of 0.02
 O5-C79 \\sim O5A-C79A
 with sigma of 0.02
 O5-C82 \\sim O5A-C82A
 with sigma of 0.02
 O6-C81 \\sim O6A-C81A
 with sigma of 0.02
 O6-C84 \\sim O6A-C84A
 with sigma of 0.02
 O7-C85 \\sim O7A-C85A
 with sigma of 0.02
 O7-C88 \\sim O7A-C88A
 with sigma of 0.02
 O8-C87 \\sim O8A-C87A
 with sigma of 0.02
 O8-C90 \\sim O8A-C90A
 with sigma of 0.02
 N1-C74 \\sim N1A-C74A
 with sigma of 0.02
 N1-C80 \\sim N1A-C80A
 with sigma of 0.02
 N1-C86 \\sim N1A-C86A
 with sigma of 0.02
 N2-C77 \\sim N2A-C77A
 with sigma of 0.02
 N2-C83 \\sim N2A-C83A
 with sigma of 0.02
 N2-C89 \\sim N2A-C89A
 with sigma of 0.02
 C73-C79 \\sim C73A-C79A
 with sigma of 0.02
 C73-C85 \\sim C73A-C85A
 with sigma of 0.02
 C74-C75 \\sim C74A-C75A
 with sigma of 0.02
 C76-C77 \\sim C76A-C77A
 with sigma of 0.02
 C78-C84 \\sim C78A-C84A
 with sigma of 0.02
 C78-C90 \\sim C78A-C90A
 with sigma of 0.02
 C79-C85 \\sim C79A-C85A
 with sigma of 0.02
 C80-C81 \\sim C80A-C81A
 with sigma of 0.02
 C82-C83 \\sim C82A-C83A
 with sigma of 0.02
 C84-C90 \\sim C84A-C90A
 with sigma of 0.02
 C86-C87 \\sim C86A-C87A
 with sigma of 0.02
 C88-C89 \\sim C88A-C89A
 with sigma of 0.02
3. Uiso/Uaniso restraints and constraints
O7A \\sim K1 \\sim O8A \\sim O8 \\sim O5A \\sim O4 \\sim O4A \\sim O6 \\sim O5
\\sim O7 \\sim O6A \\sim O3A \\sim O3 \\sim C88A \\sim C89A \\sim C88 \\sim C89
\\sim C80A \\sim C81A \\sim C76 \\sim C77 \\sim C76A \\sim C77A \\sim C83 \\sim
C82 \\sim C80 \\sim C81 \\sim C86 \\sim C87 \\sim C82A \\sim C83A \\sim C86A
\\sim C87A \\sim C74A \\sim C75A \\sim C74 \\sim C75 \\sim C90A \\sim C90 \\sim
C79A \\sim C78 \\sim C78A \\sim C84 \\sim C79 \\sim C85 \\sim C84A \\sim C85A
\\sim C73A \\sim C73 \\sim N2A \\sim N2 \\sim N1A \\sim N1: within 2A with
sigma of 0.04 and sigma for terminal atoms of 0.08 within 2A
C65 \\sim C65A \\sim C66A \\sim C66 \\sim C48 \\sim C49 \\sim C49A \\sim C50A
\\sim C50 \\sim C51 \\sim C68 \\sim C68A \\sim C67A \\sim C67: within 2A with
sigma of 0.02 and sigma for terminal atoms of 0.04 within 2A
4. Rigid body (RIGU) restrains
 P1A, P1B, O2A, O2B, O1
 with sigma for 1-2 distances of 0.004 and sigma for 1-3 distances of 0.004
 C32, C41, C42
 with sigma for 1-2 distances of 0.004 and sigma for 1-3 distances of 0.004
 C32A, C41A, C42A
 with sigma for 1-2 distances of 0.004 and sigma for 1-3 distances of 0.004
 C31, C43, C44
 with sigma for 1-2 distances of 0.004 and sigma for 1-3 distances of 0.004
 C31A, C43A, C44A
 with sigma for 1-2 distances of 0.004 and sigma for 1-3 distances of 0.004
 C21, C37, C38
 with sigma for 1-2 distances of 0.004 and sigma for 1-3 distances of 0.004
 C21A, C37A, C38A
 with sigma for 1-2 distances of 0.004 and sigma for 1-3 distances of 0.004
 C22, C39, C40
 with sigma for 1-2 distances of 0.004 and sigma for 1-3 distances of 0.004
 C22A, C39A, C40A
 with sigma for 1-2 distances of 0.004 and sigma for 1-3 distances of 0.004
 C49, C65, C66
 with sigma for 1-2 distances of 0.004 and sigma for 1-3 distances of 0.004
 C49A, C65A, C66A
 with sigma for 1-2 distances of 0.004 and sigma for 1-3 distances of 0.004
 C50, C67, C68
 with sigma for 1-2 distances of 0.004 and sigma for 1-3 distances of 0.004
 C50A, C67A, C68A
 with sigma for 1-2 distances of 0.004 and sigma for 1-3 distances of 0.004
 C60, C69, C70
 with sigma for 1-2 distances of 0.004 and sigma for 1-3 distances of 0.004
 C60A, C69A, C70A
 with sigma for 1-2 distances of 0.004 and sigma for 1-3 distances of 0.004
 C59, C71, C72
 with sigma for 1-2 distances of 0.004 and sigma for 1-3 distances of 0.004
 C59A, C71A, C72A
 with sigma for 1-2 distances of 0.004 and sigma for 1-3 distances of 0.004
 C72A, C72, C71, C71A, C58, C59A, C59, C60A, C60, C69, C69A, C70, C70A, C67A,
 C67, C68A, C68, C51, C50, C50A, C49A, C49, C48, C65, C65A, C66, C66A, C42,
 C42A, C33, C41, C41A, C32A, C32, C31A, C31, C30, C44A, C44, C43A, C43, C37,
 C37A, C38, C38A, C21A, C21, C22A, C22, C40, C40A, C39A, C39, C23
 with sigma for 1-2 distances of 0.004 and sigma for 1-3 distances of 0.004
 O3, O4, O5, O6, O7, O8, N1, N2, C73, C74, C75, C76, C77, C78, C79, C80, C81,
 C82, C83, C84, C85, C86, C87, C88, C89, C90
 with sigma for 1-2 distances of 0.002 and sigma for 1-3 distances of 0.002
 O3A, O4A, O5A, O6A, O7A, O8A, N1A, N2A, C73A, C74A, C75A, C76A, C77A, C78A,
 C79A, C80A, C81A, C82A, C83A, C84A, C85A, C86A, C87A, C88A, C89A, C90A
 with sigma for 1-2 distances of 0.002 and sigma for 1-3 distances of 0.002
 C65, C65A, C66A, C66, C48, C49, C49A, C50A, C50, C51, C68, C68A, C67A, C67
 with sigma for 1-2 distances of 0.002 and sigma for 1-3 distances of 0.002
5. Others
 Sof(P1B)=Sof(H1B)=Sof(O2B)=1-FVAR(1)
 Sof(P1A)=Sof(H1A)=Sof(O2A)=FVAR(1)
 Sof(C32A)=Sof(H32C)=Sof(H32D)=Sof(C41A)=Sof(H41D)=Sof(H41E)=Sof(H41F)=
 Sof(C42A)=Sof(H42D)=Sof(H42E)=Sof(H42F)=Sof(C31A)=Sof(H31C)=Sof(H31D)=
 Sof(C43A)=Sof(H43D)=Sof(H43E)=Sof(H43F)=Sof(C44A)=Sof(H44D)=Sof(H44E)=
 Sof(H44F)=Sof(C21A)=Sof(H21C)=Sof(H21D)=Sof(C38A)=Sof(H38D)=Sof(H38E)=
 Sof(H38F)=Sof(C37A)=Sof(H37D)=Sof(H37E)=Sof(H37F)=Sof(C22A)=Sof(H22C)=
 Sof(H22D)=Sof(C39A)=Sof(H39D)=Sof(H39E)=Sof(H39F)=Sof(C40A)=Sof(H40D)=
 Sof(H40E)=Sof(H40F)=Sof(C65A)=Sof(H65D)=Sof(H65E)=Sof(H65F)=Sof(C66A)=
 Sof(H66D)=Sof(H66E)=Sof(H66F)=Sof(C49A)=Sof(H49C)=Sof(H49D)=Sof(C50A)=
 Sof(H50C)=Sof(H50D)=Sof(C68A)=Sof(H68D)=Sof(H68E)=Sof(H68F)=Sof(C67A)=
 Sof(H67D)=Sof(H67E)=Sof(H67F)=Sof(C60A)=Sof(H60C)=Sof(H60D)=Sof(C69A)=
 Sof(H69D)=Sof(H69E)=Sof(H69F)=Sof(C70A)=Sof(H70D)=Sof(H70E)=Sof(H70F)=
 Sof(C59A)=Sof(H59C)=Sof(H59D)=Sof(C72A)=Sof(H72D)=Sof(H72E)=Sof(H72F)=
 Sof(C71A)=Sof(H71D)=Sof(H71E)=Sof(H71F)=1-FVAR(2)
 Sof(C21)=Sof(H21A)=Sof(H21B)=Sof(C22)=Sof(H22A)=Sof(H22B)=Sof(C31)=Sof(H31A)=
 Sof(H31B)=Sof(C32)=Sof(H32A)=Sof(H32B)=Sof(C37)=Sof(H37A)=Sof(H37B)=Sof(H37C)=
 Sof(C38)=Sof(H38A)=Sof(H38B)=Sof(H38C)=Sof(C39)=Sof(H39A)=Sof(H39B)=Sof(H39C)=
 Sof(C40)=Sof(H40A)=Sof(H40B)=Sof(H40C)=Sof(C41)=Sof(H41A)=Sof(H41B)=Sof(H41C)=
 Sof(C42)=Sof(H42A)=Sof(H42B)=Sof(H42C)=Sof(C43)=Sof(H43A)=Sof(H43B)=Sof(H43C)=
 Sof(C44)=Sof(H44A)=Sof(H44B)=Sof(H44C)=Sof(C49)=Sof(H49A)=Sof(H49B)=Sof(C50)=
 Sof(H50A)=Sof(H50B)=Sof(C59)=Sof(H59A)=Sof(H59B)=Sof(C60)=Sof(H60A)=Sof(H60B)=
 Sof(C65)=Sof(H65A)=Sof(H65B)=Sof(H65C)=Sof(C66)=Sof(H66A)=Sof(H66B)=Sof(H66C)=
 Sof(C67)=Sof(H67A)=Sof(H67B)=Sof(H67C)=Sof(C68)=Sof(H68A)=Sof(H68B)=Sof(H68C)=
 Sof(C69)=Sof(H69A)=Sof(H69B)=Sof(H69C)=Sof(C70)=Sof(H70A)=Sof(H70B)=Sof(H70C)=
 Sof(C71)=Sof(H71A)=Sof(H71B)=Sof(H71C)=Sof(C72)=Sof(H72A)=Sof(H72B)=Sof(H72C)=
 FVAR(2)
 Sof(C84A)=Sof(H84C)=Sof(H84D)=Sof(O8A)=Sof(O4A)=Sof(O6A)=Sof(O5A)=Sof(O7A)=
 Sof(O3A)=Sof(N2A)=Sof(N1A)=Sof(C74A)=Sof(H74C)=Sof(H74D)=Sof(C88A)=Sof(H88C)=
 Sof(H88D)=Sof(C89A)=Sof(H89C)=Sof(H89D)=Sof(C76A)=Sof(H76C)=Sof(H76D)=
 Sof(C77A)=Sof(H77C)=Sof(H77D)=Sof(C82A)=Sof(H82C)=Sof(H82D)=Sof(C83A)=
 Sof(H83C)=Sof(H83D)=Sof(C80A)=Sof(H80C)=Sof(H80D)=Sof(C81A)=Sof(H81C)=
 Sof(H81D)=Sof(C86A)=Sof(H86C)=Sof(H86D)=Sof(C87A)=Sof(H87C)=Sof(H87D)=
 Sof(C79A)=Sof(H79C)=Sof(H79D)=Sof(C75A)=Sof(H75C)=Sof(H75D)=Sof(C78A)=
 Sof(H78C)=Sof(H78D)=Sof(C90A)=Sof(H90C)=Sof(H90D)=Sof(C73A)=Sof(H73C)=
 Sof(H73D)=Sof(C85A)=Sof(H85C)=Sof(H85D)=1-FVAR(3)
 Sof(O3)=Sof(O4)=Sof(O5)=Sof(O6)=Sof(O7)=Sof(O8)=Sof(N1)=Sof(N2)=Sof(C73)=
 Sof(H73A)=Sof(H73B)=Sof(C74)=Sof(H74A)=Sof(H74B)=Sof(C75)=Sof(H75B)=Sof(H75A)=
 Sof(C76)=Sof(H76A)=Sof(H76B)=Sof(C77)=Sof(H77A)=Sof(H77B)=Sof(C78)=Sof(H78A)=
 Sof(H78B)=Sof(C79)=Sof(H79A)=Sof(H79B)=Sof(C80)=Sof(H80A)=Sof(H80B)=Sof(C81)=
 Sof(H81A)=Sof(H81B)=Sof(C82)=Sof(H82A)=Sof(H82B)=Sof(C83)=Sof(H83A)=Sof(H83B)=
 Sof(C84)=Sof(H84A)=Sof(H84B)=Sof(C85)=Sof(H85A)=Sof(H85B)=Sof(C86)=Sof(H86A)=
 Sof(H86B)=Sof(C87)=Sof(H87A)=Sof(H87B)=Sof(C88)=Sof(H88A)=Sof(H88B)=Sof(C89)=
 Sof(H89A)=Sof(H89B)=Sof(C90)=Sof(H90A)=Sof(H90B)=FVAR(3)
6.a Ternary CH refined with riding coordinates:
 P1A(H1A), P1B(H1B)
6.b Secondary CH2 refined with riding coordinates:
 C73(H73A,H73B), C74(H74A,H74B), C75(H75B,H75A), C76(H76A,H76B), C77(H77A,
 H77B), C78(H78A,H78B), C79(H79A,H79B), C80(H80A,H80B), C81(H81A,H81B),
 C82(H82A,H82B), C83(H83A,H83B), C84(H84A,H84B), C85(H85A,H85B), C86(H86A,H86B),
  C87(H87A,H87B), C88(H88A,H88B), C89(H89A,H89B), C90(H90A,H90B), C4(H4A,H4B),
 C10(H10A,H10B), C21(H21A,H21B), C22(H22A,H22B), C31(H31A,H31B), C32(H32A,H32B),
  C49(H49A,H49B), C50(H50A,H50B), C59(H59A,H59B), C60(H60A,H60B), C32A(H32C,
 H32D), C31A(H31C,H31D), C21A(H21C,H21D), C22A(H22C,H22D), C49A(H49C,H49D),
 C50A(H50C,H50D), C60A(H60C,H60D), C59A(H59C,H59D), C84A(H84C,H84D), C74A(H74C,
 H74D), C88A(H88C,H88D), C89A(H89C,H89D), C76A(H76C,H76D), C77A(H77C,H77D),
 C82A(H82C,H82D), C83A(H83C,H83D), C80A(H80C,H80D), C81A(H81C,H81D), C86A(H86C,
 H86D), C87A(H87C,H87D), C79A(H79C,H79D), C75A(H75C,H75D), C78A(H78C,H78D),
 C90A(H90C,H90D), C73A(H73C,H73D), C85A(H85C,H85D)
6.c Aromatic/amide H refined with riding coordinates:
 C7(H7), C18(H18), C25(H25), C28(H28), C35(H35), C46(H46), C53(H53), C56(H56),
 C63(H63)
6.d Idealised Me refined as rotating group:
 C13(H13A,H13B,H13C), C14(H14A,H14B,H14C), C15(H15A,H15B,H15C), C16(H16A,H16B,
 H16C), C37(H37A,H37B,H37C), C38(H38A,H38B,H38C), C39(H39A,H39B,H39C), C40(H40A,
 H40B,H40C), C41(H41A,H41B,H41C), C42(H42A,H42B,H42C), C43(H43A,H43B,H43C),
 C44(H44A,H44B,H44C), C65(H65A,H65B,H65C), C66(H66A,H66B,H66C), C67(H67A,H67B,
 H67C), C68(H68A,H68B,H68C), C69(H69A,H69B,H69C), C70(H70A,H70B,H70C), C71(H71A,
 H71B,H71C), C72(H72A,H72B,H72C), C41A(H41D,H41E,H41F), C42A(H42D,H42E,H42F),
 C43A(H43D,H43E,H43F), C44A(H44D,H44E,H44F), C38A(H38D,H38E,H38F), C37A(H37D,
 H37E,H37F), C39A(H39D,H39E,H39F), C40A(H40D,H40E,H40F), C65A(H65D,H65E,H65F),
 C66A(H66D,H66E,H66F), C68A(H68D,H68E,H68F), C67A(H67D,H67E,H67F), C69A(H69D,
 H69E,H69F), C70A(H70D,H70E,H70F), C72A(H72D,H72E,H72F), C71A(H71D,H71E,H71F)
;
_olex2_submission_special_instructions 'No special instructions were received'
_oxdiff_exptl_absorpt_empirical_details
;
Empirical correction (ABSPACK) includes:
- Absorption correction using spherical harmonics
- Frame scaling
- Detector area scaling
;
_oxdiff_exptl_absorpt_empirical_full_max 1.950
_oxdiff_exptl_absorpt_empirical_full_min 0.839

loop_
_space_group_symop_operation_xyz
'x, y, z'
'-x, y, -z+1/2'
'x+1/2, y+1/2, z'
'-x+1/2, y+1/2, -z+1/2'
'-x, -y, -z'
'x, -y, z-1/2'
'-x+1/2, -y+1/2, -z'
'x+1/2, -y+1/2, z-1/2'

loop_
_atom_site_label
_atom_site_type_symbol
_atom_site_fract_x
_atom_site_fract_y
_atom_site_fract_z
_atom_site_U_iso_or_equiv
_atom_site_adp_type
_atom_site_occupancy
_atom_site_site_symmetry_order
_atom_site_calc_flag
_atom_site_refinement_flags_posn
_atom_site_refinement_flags_adp
_atom_site_refinement_flags_occupancy
_atom_site_disorder_assembly
_atom_site_disorder_group
K1 K 0.36362(2) 0.63732(3) 0.73214(2) 0.04891(16) Uani 1 1 d D . . . .
O3 O 0.41795(12) 0.53506(13) 0.72018(11) 0.0496(6) Uani 0.758(2) 1 d D U P A 5
O4 O 0.34955(16) 0.60694(16) 0.63874(12) 0.0588(8) Uani 0.758(2) 1 d D U P A 5
O5 O 0.46126(14) 0.69973(19) 0.77196(16) 0.0940(12) Uani 0.758(2) 1 d D U P A 5
O6 O 0.36297(12) 0.75974(12) 0.72481(10) 0.0575(7) Uani 0.758(2) 1 d D U P A 5
O7 O 0.34562(13) 0.57825(14) 0.80451(10) 0.0572(7) Uani 0.758(2) 1 d D U P A 5
O8 O 0.25984(10) 0.60857(12) 0.71213(9) 0.0491(6) Uani 0.758(2) 1 d D U P A 5
N1 N 0.45898(15) 0.58715(19) 0.82217(15) 0.0673(9) Uani 0.758(2) 1 d D U P A 5
N2 N 0.27501(11) 0.69427(12) 0.64850(11) 0.0430(6) Uani 0.758(2) 1 d D U P A 5
C73 C 0.47494(17) 0.5298(2) 0.80856(15) 0.0583(9) Uani 0.758(2) 1 d D U P A 5
H73A H 0.486572 0.502371 0.837514 0.070 Uiso 0.758(2) 1 calc R U P A 5
H73B H 0.507104 0.536829 0.802778 0.070 Uiso 0.758(2) 1 calc R U P A 5
C74 C 0.4310(2) 0.4994(2) 0.76272(19) 0.0594(11) Uani 0.758(2) 1 d D U P A 5
H74A H 0.444251 0.459929 0.758166 0.071 Uiso 0.758(2) 1 calc R U P A 5
H74B H 0.397920 0.493147 0.767207 0.071 Uiso 0.758(2) 1 calc R U P A 5
C75 C 0.37288(18) 0.5102(2) 0.67613(18) 0.0543(9) Uani 0.758(2) 1 d D U P A 5
H75B H 0.339768 0.508503 0.681116 0.065 Uiso 0.758(2) 1 calc R U P A 5
H75A H 0.381971 0.469115 0.670495 0.065 Uiso 0.758(2) 1 calc R U P A 5
C76 C 0.3618(2) 0.5482(2) 0.63131(16) 0.0495(10) Uani 0.758(2) 1 d D U P A 5
H76A H 0.394344 0.548130 0.625425 0.059 Uiso 0.758(2) 1 calc R U P A 5
H76B H 0.330604 0.531337 0.601171 0.059 Uiso 0.758(2) 1 calc R U P A 5
C77 C 0.30559(15) 0.63353(17) 0.59577(13) 0.0485(8) Uani 0.758(2) 1 d D U P A 5
H77A H 0.272748 0.607746 0.583775 0.058 Uiso 0.758(2) 1 calc R U P A 5
H77B H 0.315969 0.637081 0.568392 0.058 Uiso 0.758(2) 1 calc R U P A 5
C78 C 0.2925(2) 0.6939(2) 0.60841(16) 0.0542(10) Uani 0.758(2) 1 d D U P A 5
H78A H 0.325228 0.719627 0.619169 0.065 Uiso 0.758(2) 1 calc R U P A 5
H78B H 0.262877 0.711735 0.577629 0.065 Uiso 0.758(2) 1 calc R U P A 5
C79 C 0.5032(2) 0.6320(3) 0.8392(3) 0.0885(17) Uani 0.758(2) 1 d D U P A 5
H79A H 0.496450 0.661701 0.860087 0.106 Uiso 0.758(2) 1 calc R U P A 5
H79B H 0.538202 0.611782 0.861045 0.106 Uiso 0.758(2) 1 calc R U P A 5
C80 C 0.5093(2) 0.6608(4) 0.8039(3) 0.1048(18) Uani 0.758(2) 1 d D U P A 5
H80A H 0.514899 0.631505 0.782004 0.126 Uiso 0.758(2) 1 calc R U P A 5
H80B H 0.542626 0.685902 0.819812 0.126 Uiso 0.758(2) 1 calc R U P A 5
C81 C 0.4583(3) 0.7543(4) 0.7879(2) 0.0877(18) Uani 0.758(2) 1 d D U P A 5
H81A H 0.494235 0.774373 0.800009 0.105 Uiso 0.758(2) 1 calc R U P A 5
H81B H 0.449688 0.751531 0.816444 0.105 Uiso 0.758(2) 1 calc R U P A 5
C82 C 0.4136(2) 0.7915(3) 0.7452(2) 0.0707(12) Uani 0.758(2) 1 d D U P A 5
H82A H 0.409360 0.830507 0.758482 0.085 Uiso 0.758(2) 1 calc R U P A 5
H82B H 0.424549 0.798989 0.718548 0.085 Uiso 0.758(2) 1 calc R U P A 5
C83 C 0.32140(18) 0.79062(16) 0.68486(16) 0.0554(8) Uani 0.758(2) 1 d D U P A 5
H83A H 0.333026 0.798689 0.658765 0.066 Uiso 0.758(2) 1 calc R U P A 5
H83B H 0.314958 0.829381 0.697021 0.066 Uiso 0.758(2) 1 calc R U P A 5
C84 C 0.2689(2) 0.7550(2) 0.6623(2) 0.0543(10) Uani 0.758(2) 1 d D U P A 5
H84A H 0.254129 0.753510 0.686683 0.065 Uiso 0.758(2) 1 calc R U P A 5
H84B H 0.241756 0.775930 0.631920 0.065 Uiso 0.758(2) 1 calc R U P A 5
C85 C 0.44158(19) 0.5797(3) 0.86164(17) 0.0739(12) Uani 0.758(2) 1 d D U P A 5
H85A H 0.470688 0.558211 0.890386 0.089 Uiso 0.758(2) 1 calc R U P A 5
H85B H 0.437624 0.619644 0.873685 0.089 Uiso 0.758(2) 1 calc R U P A 5
C86 C 0.3900(2) 0.5473(3) 0.84493(16) 0.0726(12) Uani 0.758(2) 1 d D U P A 5
H86A H 0.393772 0.506910 0.833496 0.087 Uiso 0.758(2) 1 calc R U P A 5
H86B H 0.381598 0.542684 0.873466 0.087 Uiso 0.758(2) 1 calc R U P A 5
C87 C 0.29653(15) 0.54373(18) 0.78176(13) 0.0492(8) Uani 0.758(2) 1 d D U P A 5
H87A H 0.289264 0.525892 0.808268 0.059 Uiso 0.758(2) 1 calc R U P A 5
H87B H 0.301242 0.510858 0.762080 0.059 Uiso 0.758(2) 1 calc R U P A 5
C88 C 0.2484(2) 0.5817(3) 0.7477(2) 0.0521(11) Uani 0.758(2) 1 d D U P A 5
H88A H 0.215183 0.556699 0.730918 0.063 Uiso 0.758(2) 1 calc R U P A 5
H88B H 0.241497 0.612608 0.767683 0.063 Uiso 0.758(2) 1 calc R U P A 5
C89 C 0.21426(14) 0.64272(17) 0.67721(14) 0.0494(8) Uani 0.758(2) 1 d D U P A 5
H89A H 0.210362 0.679514 0.693506 0.059 Uiso 0.758(2) 1 calc R U P A 5
H89B H 0.180073 0.619252 0.665521 0.059 Uiso 0.758(2) 1 calc R U P A 5
C90 C 0.22436(14) 0.65846(17) 0.63319(14) 0.0494(8) Uani 0.758(2) 1 d D U P A 5
H90A H 0.227334 0.621281 0.616833 0.059 Uiso 0.758(2) 1 calc R U P A 5
H90B H 0.192644 0.681291 0.608249 0.059 Uiso 0.758(2) 1 calc R U P A 5
P1A P 0.21504(13) 0.48745(18) 0.62640(14) 0.0504(12) Uani 0.662(6) 1 d D . P B 1
H1A H 0.240246 0.477719 0.662328 0.060 Uiso 0.662(6) 1 calc DR U P B 1
O2A O 0.24714(10) 0.51652(11) 0.60700(9) 0.0392(8) Uani 0.662(6) 1 d D . P B 1
P1B P 0.21247(14) 0.4859(3) 0.6259(2) 0.0266(15) Uani 0.338(6) 1 d D . P B 2
H1B H 0.223650 0.509440 0.603853 0.032 Uiso 0.338(6) 1 calc DR U P B 2
O2B O 0.2671(2) 0.4730(3) 0.6736(2) 0.0572(19) Uani 0.338(6) 1 d D . P B 2
O1 O 0.16649(9) 0.52034(9) 0.62566(7) 0.0562(5) Uani 1 1 d . . . . .
C1 C 0.18913(9) 0.41587(10) 0.59367(8) 0.0325(4) Uani 1 1 d . . . . .
C2 C 0.18344(9) 0.36549(10) 0.61885(8) 0.0326(4) Uani 1 1 d . . . . .
C3 C 0.19786(9) 0.35787(10) 0.67459(8) 0.0339(4) Uani 1 1 d . . . . .
C4 C 0.16530(10) 0.29992(11) 0.67269(9) 0.0414(5) Uani 1 1 d . . . . .
H4A H 0.185809 0.276303 0.703712 0.050 Uiso 1 1 calc R U . . .
H4B H 0.129188 0.310468 0.670171 0.050 Uiso 1 1 calc R U . . .
C5 C 0.15749(10) 0.26308(11) 0.62639(9) 0.0390(5) Uani 1 1 d . . . . .
C6 C 0.16366(9) 0.31141(10) 0.59394(8) 0.0353(4) Uani 1 1 d . . . . .
C7 C 0.14974(10) 0.30546(11) 0.54326(9) 0.0392(5) Uani 1 1 d . . . . .
H7 H 0.137138 0.268349 0.526591 0.047 Uiso 1 1 calc R U . . .
C8 C 0.15453(10) 0.35422(11) 0.51773(8) 0.0377(5) Uani 1 1 d . . . . .
C9 C 0.13881(11) 0.35562(12) 0.46196(9) 0.0438(5) Uani 1 1 d . . . . .
C10 C 0.13823(11) 0.42308(12) 0.45297(8) 0.0433(5) Uani 1 1 d . . . . .
H10A H 0.100346 0.438557 0.439224 0.052 Uiso 1 1 calc R U . . .
H10B H 0.152023 0.431496 0.428446 0.052 Uiso 1 1 calc R U . . .
C11 C 0.17603(10) 0.45439(11) 0.50472(8) 0.0369(5) Uani 1 1 d . . . . .
C12 C 0.17396(9) 0.40891(10) 0.54196(8) 0.0340(4) Uani 1 1 d . . . . .
C13 C 0.19993(12) 0.21310(12) 0.63938(11) 0.0506(6) Uani 1 1 d . . . . .
H13A H 0.236619 0.229002 0.660863 0.076 Uiso 1 1 calc R U . . .
H13B H 0.198528 0.197202 0.608395 0.076 Uiso 1 1 calc R U . . .
H13C H 0.191773 0.181148 0.657188 0.076 Uiso 1 1 calc R U . . .
C14 C 0.10037(11) 0.23525(13) 0.60116(11) 0.0502(6) Uani 1 1 d . . . . .
H14A H 0.096225 0.208014 0.624716 0.075 Uiso 1 1 calc R U . . .
H14B H 0.095558 0.213093 0.571257 0.075 Uiso 1 1 calc R U . . .
H14C H 0.072673 0.266797 0.591333 0.075 Uiso 1 1 calc R U . . .
C15 C 0.18037(13) 0.32199(14) 0.45079(11) 0.0553(7) Uani 1 1 d . . . . .
H15A H 0.216808 0.339555 0.470264 0.083 Uiso 1 1 calc R U . . .
H15B H 0.169678 0.324920 0.414861 0.083 Uiso 1 1 calc R U . . .
H15C H 0.181230 0.279964 0.460086 0.083 Uiso 1 1 calc R U . . .
C16 C 0.08187(12) 0.32859(15) 0.42966(10) 0.0550(7) Uani 1 1 d . . . . .
H16A H 0.083056 0.285592 0.435937 0.083 Uiso 1 1 calc R U . . .
H16B H 0.071000 0.335573 0.394054 0.083 Uiso 1 1 calc R U . . .
H16C H 0.055219 0.347343 0.438359 0.083 Uiso 1 1 calc R U . . .
C17 C 0.25843(9) 0.34865(10) 0.71072(8) 0.0338(4) Uani 1 1 d . . . . .
C18 C 0.29861(9) 0.31959(11) 0.70399(8) 0.0374(5) Uani 1 1 d . . . . .
H18 H 0.291209 0.307088 0.671218 0.045 Uiso 1 1 calc R U . . .
C19 C 0.35033(10) 0.30802(11) 0.74457(9) 0.0392(5) Uani 1 1 d . . . . .
C20 C 0.39204(11) 0.27403(13) 0.73353(10) 0.0483(6) Uani 1 1 d D . . . .
C21 C 0.4399(2) 0.2487(3) 0.7813(2) 0.0533(13) Uani 0.636(6) 1 d D . P C 3
H21A H 0.427567 0.212602 0.792134 0.064 Uiso 0.636(6) 1 calc R U P C 3
H21B H 0.470030 0.237005 0.773742 0.064 Uiso 0.636(6) 1 calc R U P C 3
C22 C 0.4609(2) 0.2942(3) 0.8233(2) 0.0564(13) Uani 0.636(6) 1 d D . P C 3
H22A H 0.473572 0.329939 0.812372 0.068 Uiso 0.636(6) 1 calc R U P C 3
H22B H 0.492711 0.277195 0.852830 0.068 Uiso 0.636(6) 1 calc R U P C 3
C23 C 0.41545(11) 0.31356(16) 0.83948(10) 0.0564(7) Uani 1 1 d D . . . .
C24 C 0.36147(10) 0.32771(12) 0.79269(9) 0.0420(5) Uani 1 1 d . . . . .
C25 C 0.32140(10) 0.36052(11) 0.79872(9) 0.0402(5) Uani 1 1 d . . . . .
H25 H 0.329268 0.375266 0.831024 0.048 Uiso 1 1 calc R U . . .
C26 C 0.27069(9) 0.37170(10) 0.75841(8) 0.0355(5) Uani 1 1 d . . . . .
C27 C 0.22296(9) 0.40566(11) 0.75379(8) 0.0359(5) Uani 1 1 d . . . . .
C28 C 0.21337(10) 0.43666(11) 0.78899(8) 0.0398(5) Uani 1 1 d . . . . .
H28 H 0.240579 0.436946 0.823159 0.048 Uiso 1 1 calc R U . . .
C29 C 0.16405(10) 0.46760(11) 0.77482(9) 0.0407(5) Uani 1 1 d . . . . .
C30 C 0.15471(12) 0.49877(13) 0.81602(10) 0.0474(6) Uani 1 1 d D . . . .
C31 C 0.1091(3) 0.5457(3) 0.7930(2) 0.0685(16) Uani 0.636(6) 1 d D . P C 3
H31A H 0.097663 0.557897 0.818393 0.082 Uiso 0.636(6) 1 calc R U P C 3
H31B H 0.123690 0.581345 0.783736 0.082 Uiso 0.636(6) 1 calc R U P C 3
C32 C 0.0612(3) 0.5235(4) 0.7483(2) 0.0665(16) Uani 0.636(6) 1 d D . P C 3
H32A H 0.033049 0.555289 0.736177 0.080 Uiso 0.636(6) 1 calc R U P C 3
H32B H 0.045870 0.489277 0.758445 0.080 Uiso 0.636(6) 1 calc R U P C 3
C33 C 0.07101(12) 0.50359(15) 0.70389(11) 0.0536(7) Uani 1 1 d D . . . .
C34 C 0.12436(10) 0.46719(12) 0.72378(9) 0.0418(5) Uani 1 1 d . . . . .
C35 C 0.13392(10) 0.43395(12) 0.68907(9) 0.0413(5) Uani 1 1 d . . . . .
H35 H 0.106663 0.432579 0.654939 0.050 Uiso 1 1 calc R U . . .
C36 C 0.18240(9) 0.40318(11) 0.70379(8) 0.0358(5) Uani 1 1 d . . . . .
C37 C 0.3655(4) 0.2192(4) 0.6996(3) 0.067(2) Uani 0.636(6) 1 d D . P C 3
H37A H 0.393909 0.195512 0.696882 0.101 Uiso 0.636(6) 1 calc R U P C 3
H37B H 0.338594 0.232595 0.666168 0.101 Uiso 0.636(6) 1 calc R U P C 3
H37C H 0.347145 0.194696 0.714430 0.101 Uiso 0.636(6) 1 calc R U P C 3
C38 C 0.4146(4) 0.3138(6) 0.7059(4) 0.066(3) Uani 0.636(6) 1 d D . P C 3
H38A H 0.435936 0.346443 0.727983 0.099 Uiso 0.636(6) 1 calc R U P C 3
H38B H 0.384169 0.330257 0.675622 0.099 Uiso 0.636(6) 1 calc R U P C 3
H38C H 0.438296 0.290071 0.696345 0.099 Uiso 0.636(6) 1 calc R U P C 3
C39 C 0.4082(4) 0.2604(5) 0.8680(3) 0.103(3) Uani 0.636(6) 1 d D . P C 3
H39A H 0.394238 0.226112 0.845400 0.154 Uiso 0.636(6) 1 calc R U P C 3
H39B H 0.382186 0.271004 0.880561 0.154 Uiso 0.636(6) 1 calc R U P C 3
H39C H 0.443656 0.250224 0.896414 0.154 Uiso 0.636(6) 1 calc R U P C 3
C40 C 0.4398(6) 0.3680(6) 0.8718(6) 0.098(5) Uani 0.636(6) 1 d D . P C 3
H40A H 0.474262 0.357192 0.901018 0.147 Uiso 0.636(6) 1 calc R U P C 3
H40B H 0.414031 0.383517 0.883102 0.147 Uiso 0.636(6) 1 calc R U P C 3
H40C H 0.446748 0.398657 0.852171 0.147 Uiso 0.636(6) 1 calc R U P C 3
C41 C 0.0213(4) 0.4661(6) 0.6699(3) 0.091(3) Uani 0.636(6) 1 d D . P C 3
H41A H 0.022132 0.428257 0.686535 0.137 Uiso 0.636(6) 1 calc R U P C 3
H41B H 0.022209 0.458132 0.638149 0.137 Uiso 0.636(6) 1 calc R U P C 3
H41C H -0.012308 0.487817 0.663053 0.137 Uiso 0.636(6) 1 calc R U P C 3
C42 C 0.0774(4) 0.5588(4) 0.6765(4) 0.088(3) Uani 0.636(6) 1 d D . P C 3
H42A H 0.041969 0.579142 0.658788 0.132 Uiso 0.636(6) 1 calc R U P C 3
H42B H 0.089943 0.546373 0.652254 0.132 Uiso 0.636(6) 1 calc R U P C 3
H42C H 0.104253 0.586119 0.701046 0.132 Uiso 0.636(6) 1 calc R U P C 3
C43 C 0.1437(4) 0.4534(5) 0.8476(4) 0.061(2) Uani 0.636(6) 1 d D . P C 3
H43A H 0.176239 0.428503 0.865713 0.092 Uiso 0.636(6) 1 calc R U P C 3
H43B H 0.112661 0.428160 0.825691 0.092 Uiso 0.636(6) 1 calc R U P C 3
H43C H 0.134893 0.474079 0.871709 0.092 Uiso 0.636(6) 1 calc R U P C 3
C44 C 0.2057(4) 0.5351(4) 0.8516(4) 0.065(2) Uani 0.636(6) 1 d D . P C 3
H44A H 0.198012 0.556253 0.876242 0.097 Uiso 0.636(6) 1 calc R U P C 3
H44B H 0.214695 0.563940 0.832075 0.097 Uiso 0.636(6) 1 calc R U P C 3
H44C H 0.236759 0.507975 0.869227 0.097 Uiso 0.636(6) 1 calc R U P C 3
C45 C 0.15411(10) 0.51781(11) 0.50060(8) 0.0387(5) Uani 1 1 d . . . . .
C46 C 0.10765(11) 0.53775(12) 0.50221(9) 0.0429(5) Uani 1 1 d . . . . .
H46 H 0.086197 0.510737 0.510152 0.051 Uiso 1 1 calc R U . . .
C47 C 0.09169(11) 0.59809(12) 0.49215(9) 0.0452(6) Uani 1 1 d . . . . .
C48 C 0.04319(12) 0.61936(15) 0.49935(10) 0.0558(7) Uani 1 1 d D U . . .
C49 C 0.0427(3) 0.6891(3) 0.4981(2) 0.0602(14) Uani 0.636(6) 1 d D U P C 3
H49A H 0.008428 0.703683 0.497462 0.072 Uiso 0.636(6) 1 calc R U P C 3
H49B H 0.073833 0.704334 0.529111 0.072 Uiso 0.636(6) 1 calc R U P C 3
C50 C 0.0468(2) 0.7139(3) 0.4522(2) 0.0642(14) Uani 0.636(6) 1 d D U P C 3
H50A H 0.019805 0.694150 0.421044 0.077 Uiso 0.636(6) 1 calc R U P C 3
H50B H 0.039655 0.757376 0.448960 0.077 Uiso 0.636(6) 1 calc R U P C 3
C51 C 0.10436(14) 0.70113(15) 0.46101(17) 0.0786(10) Uani 1 1 d D U . . .
C52 C 0.12194(11) 0.63656(12) 0.47786(11) 0.0510(6) Uani 1 1 d . . . . .
C53 C 0.16939(11) 0.61577(12) 0.47719(10) 0.0491(6) Uani 1 1 d . . . . .
H53 H 0.190634 0.642197 0.468475 0.059 Uiso 1 1 calc R U . . .
C54 C 0.18579(10) 0.55720(11) 0.48904(9) 0.0408(5) Uani 1 1 d . . . . .
C55 C 0.23432(10) 0.52597(11) 0.49332(8) 0.0396(5) Uani 1 1 d . . . . .
C56 C 0.27869(11) 0.54539(12) 0.48714(9) 0.0429(5) Uani 1 1 d . . . . .
H56 H 0.278753 0.584898 0.475741 0.052 Uiso 1 1 calc R U . . .
C57 C 0.32304(10) 0.50832(12) 0.49724(9) 0.0429(5) Uani 1 1 d . . . . .
C58 C 0.36965(11) 0.53177(14) 0.48753(11) 0.0527(6) Uani 1 1 d D . . . .
C59 C 0.4083(2) 0.4832(3) 0.4891(3) 0.0558(13) Uani 0.636(6) 1 d D . P C 3
H59A H 0.442092 0.501376 0.491299 0.067 Uiso 0.636(6) 1 calc R U P C 3
H59B H 0.390876 0.459515 0.457820 0.067 Uiso 0.636(6) 1 calc R U P C 3
C60 C 0.4228(2) 0.4428(3) 0.5339(2) 0.0542(12) Uani 0.636(6) 1 d D . P C 3
H60A H 0.439429 0.466982 0.564949 0.065 Uiso 0.636(6) 1 calc R U P C 3
H60B H 0.450606 0.413548 0.535592 0.065 Uiso 0.636(6) 1 calc R U P C 3
C61 C 0.37233(12) 0.40818(13) 0.53177(10) 0.0499(6) Uani 1 1 d D . . . .
C62 C 0.32348(10) 0.45078(11) 0.51618(8) 0.0406(5) Uani 1 1 d . . . . .
C63 C 0.27744(10) 0.43116(11) 0.52099(8) 0.0391(5) Uani 1 1 d . . . . .
H63 H 0.277478 0.392182 0.533413 0.047 Uiso 1 1 calc R U . . .
C64 C 0.23256(10) 0.46718(11) 0.50812(8) 0.0378(5) Uani 1 1 d . . . . .
C65 C -0.0113(2) 0.5961(3) 0.4565(2) 0.0607(13) Uani 0.636(6) 1 d D U P C 3
H65A H -0.041817 0.608293 0.462796 0.091 Uiso 0.636(6) 1 calc R U P C 3
H65B H -0.010188 0.552498 0.455133 0.091 Uiso 0.636(6) 1 calc R U P C 3
H65C H -0.016562 0.612821 0.424416 0.091 Uiso 0.636(6) 1 calc R U P C 3
C66 C 0.0477(7) 0.5997(9) 0.5500(3) 0.077(4) Uani 0.636(6) 1 d D U P C 3
H66A H 0.082759 0.613185 0.577122 0.115 Uiso 0.636(6) 1 calc R U P C 3
H66B H 0.045565 0.556137 0.550778 0.115 Uiso 0.636(6) 1 calc R U P C 3
H66C H 0.017563 0.617262 0.554370 0.115 Uiso 0.636(6) 1 calc R U P C 3
C67 C 0.1032(3) 0.7093(5) 0.4083(3) 0.113(3) Uani 0.636(6) 1 d D U P C 3
H67A H 0.078571 0.679688 0.384640 0.169 Uiso 0.636(6) 1 calc R U P C 3
H67B H 0.140253 0.703871 0.412016 0.169 Uiso 0.636(6) 1 calc R U P C 3
H67C H 0.090148 0.749483 0.395489 0.169 Uiso 0.636(6) 1 calc R U P C 3
C68 C 0.1451(5) 0.7431(6) 0.5005(6) 0.150(6) Uani 0.636(6) 1 d D U P C 3
H68A H 0.135732 0.784456 0.489108 0.225 Uiso 0.636(6) 1 calc R U P C 3
H68B H 0.182156 0.734238 0.505525 0.225 Uiso 0.636(6) 1 calc R U P C 3
H68C H 0.143599 0.737724 0.532227 0.225 Uiso 0.636(6) 1 calc R U P C 3
C69 C 0.3560(3) 0.3602(3) 0.4911(3) 0.0736(19) Uani 0.636(6) 1 d D . P C 3
H69A H 0.345356 0.379181 0.458476 0.110 Uiso 0.636(6) 1 calc R U P C 3
H69B H 0.324957 0.337249 0.489655 0.110 Uiso 0.636(6) 1 calc R U P C 3
H69C H 0.387056 0.333439 0.499078 0.110 Uiso 0.636(6) 1 calc R U P C 3
C70 C 0.3886(5) 0.3814(5) 0.5831(3) 0.069(3) Uani 0.636(6) 1 d D . P C 3
H70A H 0.420716 0.355747 0.592680 0.104 Uiso 0.636(6) 1 calc R U P C 3
H70B H 0.358127 0.357795 0.581992 0.104 Uiso 0.636(6) 1 calc R U P C 3
H70C H 0.397534 0.413507 0.607860 0.104 Uiso 0.636(6) 1 calc R U P C 3
C71 C 0.3456(3) 0.5627(4) 0.4347(3) 0.078(2) Uani 0.636(6) 1 d D . P C 3
H71A H 0.319296 0.535836 0.409196 0.116 Uiso 0.636(6) 1 calc R U P C 3
H71B H 0.375418 0.571748 0.426580 0.116 Uiso 0.636(6) 1 calc R U P C 3
H71C H 0.327070 0.599698 0.435437 0.116 Uiso 0.636(6) 1 calc R U P C 3
C72 C 0.3930(8) 0.5894(5) 0.5137(5) 0.098(4) Uani 0.636(6) 1 d D . P C 3
H72A H 0.365542 0.621027 0.499005 0.146 Uiso 0.636(6) 1 calc R U P C 3
H72B H 0.425465 0.599651 0.509769 0.146 Uiso 0.636(6) 1 calc R U P C 3
H72C H 0.403434 0.585423 0.549508 0.146 Uiso 0.636(6) 1 calc R U P C 3
C32A C 0.0743(4) 0.5487(4) 0.7428(3) 0.048(2) Uani 0.364(6) 1 d D . P C 4
H32C H 0.037916 0.567241 0.732313 0.058 Uiso 0.364(6) 1 calc R U P C 4
H32D H 0.100699 0.580612 0.746372 0.058 Uiso 0.364(6) 1 calc R U P C 4
C41A C 0.0233(6) 0.4606(8) 0.6881(4) 0.061(3) Uani 0.364(6) 1 d D . P C 4
H41D H 0.024640 0.441376 0.718002 0.091 Uiso 0.364(6) 1 calc R U P C 4
H41E H 0.025611 0.430244 0.665758 0.091 Uiso 0.364(6) 1 calc R U P C 4
H41F H -0.011258 0.482592 0.670494 0.091 Uiso 0.364(6) 1 calc R U P C 4
C42A C 0.0619(5) 0.5371(5) 0.6550(3) 0.057(2) Uani 0.364(6) 1 d D . P C 4
H42D H 0.029902 0.563330 0.644030 0.085 Uiso 0.364(6) 1 calc R U P C 4
H42E H 0.055639 0.508036 0.628514 0.085 Uiso 0.364(6) 1 calc R U P C 4
H42F H 0.094377 0.561031 0.661769 0.085 Uiso 0.364(6) 1 calc R U P C 4
C31A C 0.0931(3) 0.5158(4) 0.7934(3) 0.0419(17) Uani 0.364(6) 1 d D . P C 4
H31C H 0.070845 0.479294 0.788105 0.050 Uiso 0.364(6) 1 calc R U P C 4
H31D H 0.087360 0.541821 0.817242 0.050 Uiso 0.364(6) 1 calc R U P C 4
C43A C 0.1635(6) 0.4515(8) 0.8565(6) 0.047(3) Uani 0.364(6) 1 d D . P C 4
H43D H 0.152735 0.468184 0.880816 0.070 Uiso 0.364(6) 1 calc R U P C 4
H43E H 0.202230 0.440084 0.873821 0.070 Uiso 0.364(6) 1 calc R U P C 4
H43F H 0.141065 0.416322 0.840493 0.070 Uiso 0.364(6) 1 calc R U P C 4
C44A C 0.1927(6) 0.5513(6) 0.8375(6) 0.056(3) Uani 0.364(6) 1 d D . P C 4
H44D H 0.187209 0.569238 0.864638 0.084 Uiso 0.364(6) 1 calc R U P C 4
H44E H 0.184780 0.580984 0.811059 0.084 Uiso 0.364(6) 1 calc R U P C 4
H44F H 0.230749 0.537919 0.850814 0.084 Uiso 0.364(6) 1 calc R U P C 4
C21A C 0.4468(4) 0.2804(6) 0.7810(4) 0.063(3) Uani 0.364(6) 1 d D . P C 4
H21C H 0.474112 0.254285 0.778019 0.076 Uiso 0.364(6) 1 calc R U P C 4
H21D H 0.459667 0.322075 0.783473 0.076 Uiso 0.364(6) 1 calc R U P C 4
C38A C 0.3963(6) 0.3064(11) 0.6907(6) 0.062(4) Uani 0.364(6) 1 d D . P C 4
H38D H 0.404478 0.348612 0.699297 0.092 Uiso 0.364(6) 1 calc R U P C 4
H38E H 0.361504 0.302802 0.659848 0.092 Uiso 0.364(6) 1 calc R U P C 4
H38F H 0.425717 0.288486 0.685348 0.092 Uiso 0.364(6) 1 calc R U P C 4
C37A C 0.3726(7) 0.2108(5) 0.7207(6) 0.071(4) Uani 0.364(6) 1 d D . P C 4
H37D H 0.399549 0.187753 0.715109 0.106 Uiso 0.364(6) 1 calc R U P C 4
H37E H 0.337333 0.210241 0.690108 0.106 Uiso 0.364(6) 1 calc R U P C 4
H37F H 0.368179 0.193106 0.748458 0.106 Uiso 0.364(6) 1 calc R U P C 4
C22A C 0.4440(4) 0.2649(6) 0.8281(4) 0.069(3) Uani 0.364(6) 1 d D . P C 4
H22C H 0.423856 0.226985 0.823676 0.082 Uiso 0.364(6) 1 calc R U P C 4
H22D H 0.481410 0.259973 0.856171 0.082 Uiso 0.364(6) 1 calc R U P C 4
C39A C 0.3998(4) 0.2883(5) 0.8809(4) 0.063(3) Uani 0.364(6) 1 d D . P C 4
H39D H 0.375521 0.253806 0.867324 0.095 Uiso 0.364(6) 1 calc R U P C 4
H39E H 0.381162 0.319424 0.890172 0.095 Uiso 0.364(6) 1 calc R U P C 4
H39F H 0.433279 0.276151 0.910755 0.095 Uiso 0.364(6) 1 calc R U P C 4
C40A C 0.4456(12) 0.3720(8) 0.8616(10) 0.073(5) Uani 0.364(6) 1 d D . P C 4
H40D H 0.477613 0.364024 0.894020 0.110 Uiso 0.364(6) 1 calc R U P C 4
H40E H 0.420955 0.399665 0.866552 0.110 Uiso 0.364(6) 1 calc R U P C 4
H40F H 0.457651 0.389742 0.838548 0.110 Uiso 0.364(6) 1 calc R U P C 4
C65A C -0.0046(5) 0.5716(6) 0.4771(7) 0.099(4) Uani 0.364(6) 1 d D U P C 4
H65D H -0.039811 0.591341 0.467547 0.148 Uiso 0.364(6) 1 calc R U P C 4
H65E H 0.001502 0.541086 0.502523 0.148 Uiso 0.364(6) 1 calc R U P C 4
H65F H -0.005059 0.552794 0.447421 0.148 Uiso 0.364(6) 1 calc R U P C 4
C66A C 0.0614(11) 0.6140(15) 0.5559(5) 0.078(6) Uani 0.364(6) 1 d D U P C 4
H66D H 0.091448 0.641986 0.574300 0.116 Uiso 0.364(6) 1 calc R U P C 4
H66E H 0.073973 0.573199 0.566977 0.116 Uiso 0.364(6) 1 calc R U P C 4
H66F H 0.030506 0.623329 0.562380 0.116 Uiso 0.364(6) 1 calc R U P C 4
C49A C 0.0232(6) 0.6802(6) 0.4821(6) 0.082(3) Uani 0.364(6) 1 d D U P C 4
H49C H -0.010008 0.677363 0.449142 0.098 Uiso 0.364(6) 1 calc R U P C 4
H49D H 0.012142 0.698345 0.506048 0.098 Uiso 0.364(6) 1 calc R U P C 4
C50A C 0.0598(6) 0.7176(7) 0.4771(7) 0.094(3) Uani 0.364(6) 1 d D U P C 4
H50C H 0.079730 0.737657 0.510023 0.113 Uiso 0.364(6) 1 calc R U P C 4
H50D H 0.037155 0.748832 0.453146 0.113 Uiso 0.364(6) 1 calc R U P C 4
C68A C 0.1491(8) 0.7450(7) 0.4855(5) 0.066(3) Uani 0.364(6) 1 d D U P C 4
H68D H 0.137037 0.783948 0.469302 0.100 Uiso 0.364(6) 1 calc R U P C 4
H68E H 0.181253 0.731834 0.482162 0.100 Uiso 0.364(6) 1 calc R U P C 4
H68F H 0.158693 0.748210 0.521140 0.100 Uiso 0.364(6) 1 calc R U P C 4
C67A C 0.0762(7) 0.7034(7) 0.4046(5) 0.109(4) Uani 0.364(6) 1 d D U P C 4
H67D H 0.046206 0.674331 0.391391 0.163 Uiso 0.364(6) 1 calc R U P C 4
H67E H 0.102540 0.693891 0.392218 0.163 Uiso 0.364(6) 1 calc R U P C 4
H67F H 0.061386 0.743513 0.393450 0.163 Uiso 0.364(6) 1 calc R U P C 4
C60A C 0.4078(5) 0.4225(6) 0.5090(5) 0.072(3) Uani 0.364(6) 1 d D . P C 4
H60C H 0.389266 0.412031 0.472863 0.087 Uiso 0.364(6) 1 calc R U P C 4
H60D H 0.442293 0.399340 0.525559 0.087 Uiso 0.364(6) 1 calc R U P C 4
C69A C 0.3521(5) 0.3416(5) 0.5147(6) 0.087(4) Uani 0.364(6) 1 d D . P C 4
H69D H 0.321924 0.341807 0.480347 0.131 Uiso 0.364(6) 1 calc R U P C 4
H69E H 0.339344 0.324195 0.537417 0.131 Uiso 0.364(6) 1 calc R U P C 4
H69F H 0.382475 0.317752 0.515830 0.131 Uiso 0.364(6) 1 calc R U P C 4
C70A C 0.4024(8) 0.4036(8) 0.5895(5) 0.064(4) Uani 0.364(6) 1 d D . P C 4
H70D H 0.431396 0.373523 0.599703 0.096 Uiso 0.364(6) 1 calc R U P C 4
H70E H 0.376261 0.391979 0.601694 0.096 Uiso 0.364(6) 1 calc R U P C 4
H70F H 0.418521 0.442311 0.603848 0.096 Uiso 0.364(6) 1 calc R U P C 4
C59A C 0.4204(4) 0.4895(5) 0.5154(5) 0.064(2) Uani 0.364(6) 1 d D . P C 4
H59C H 0.447451 0.498408 0.503253 0.076 Uiso 0.364(6) 1 calc R U P C 4
H59D H 0.437808 0.498981 0.551763 0.076 Uiso 0.364(6) 1 calc R U P C 4
C72A C 0.4007(11) 0.5773(8) 0.5292(6) 0.071(4) Uani 0.364(6) 1 d D . P C 4
H72D H 0.374787 0.606184 0.530651 0.107 Uiso 0.364(6) 1 calc R U P C 4
H72E H 0.427636 0.598211 0.522055 0.107 Uiso 0.364(6) 1 calc R U P C 4
H72F H 0.419671 0.556623 0.561518 0.107 Uiso 0.364(6) 1 calc R U P C 4
C71A C 0.3506(5) 0.5272(8) 0.4310(4) 0.071(3) Uani 0.364(6) 1 d D . P C 4
H71D H 0.333036 0.488409 0.418688 0.107 Uiso 0.364(6) 1 calc R U P C 4
H71E H 0.382208 0.531118 0.424486 0.107 Uiso 0.364(6) 1 calc R U P C 4
H71F H 0.324250 0.559106 0.413523 0.107 Uiso 0.364(6) 1 calc R U P C 4
C84A C 0.3505(6) 0.7836(6) 0.6698(5) 0.094(4) Uani 0.242(2) 1 d D U P A 6
H84C H 0.331168 0.819557 0.650643 0.113 Uiso 0.242(2) 1 calc R U P A 6
H84D H 0.374265 0.769151 0.655346 0.113 Uiso 0.242(2) 1 calc R U P A 6
O8A O 0.2601(4) 0.6668(5) 0.7089(5) 0.092(3) Uani 0.242(2) 1 d D U P A 6
O4A O 0.3538(6) 0.6344(6) 0.6334(5) 0.083(4) Uani 0.242(2) 1 d D U P A 6
O6A O 0.4206(5) 0.7537(6) 0.7475(4) 0.089(3) Uani 0.242(2) 1 d D U P A 6
O5A O 0.4588(4) 0.6645(5) 0.8184(4) 0.090(3) Uani 0.242(2) 1 d D U P A 6
O7A O 0.3109(5) 0.5951(5) 0.7894(4) 0.079(3) Uani 0.242(2) 1 d D U P A 6
O3A O 0.3924(6) 0.5399(5) 0.6949(5) 0.093(4) Uani 0.242(2) 1 d D U P A 6
N2A N 0.3106(5) 0.7385(5) 0.6625(4) 0.087(3) Uani 0.242(2) 1 d D U P A 6
N1A N 0.4168(5) 0.5393(5) 0.8019(5) 0.090(3) Uani 0.242(2) 1 d D U P A 6
C74A C 0.4038(8) 0.4870(6) 0.7232(5) 0.090(4) Uani 0.242(2) 1 d D U P A 6
H74C H 0.420910 0.457783 0.710124 0.108 Uiso 0.242(2) 1 calc R U P A 6
H74D H 0.369021 0.469654 0.719566 0.108 Uiso 0.242(2) 1 calc R U P A 6
C88A C 0.2278(5) 0.6283(7) 0.7189(6) 0.091(4) Uani 0.242(2) 1 d D U P A 6
H88C H 0.197846 0.613956 0.686662 0.109 Uiso 0.242(2) 1 calc R U P A 6
H88D H 0.210837 0.650233 0.736785 0.109 Uiso 0.242(2) 1 calc R U P A 6
C89A C 0.2293(5) 0.7134(7) 0.6748(6) 0.084(3) Uani 0.242(2) 1 d D U P A 6
H89C H 0.202630 0.730381 0.684944 0.101 Uiso 0.242(2) 1 calc R U P A 6
H89D H 0.208679 0.697130 0.640416 0.101 Uiso 0.242(2) 1 calc R U P A 6
C76A C 0.3228(8) 0.5804(7) 0.6144(6) 0.133(8) Uani 0.242(2) 1 d D U P A 6
H76C H 0.312546 0.575152 0.578348 0.160 Uiso 0.242(2) 1 calc R U P A 6
H76D H 0.288950 0.581488 0.618155 0.160 Uiso 0.242(2) 1 calc R U P A 6
C77A C 0.3284(8) 0.6825(7) 0.6006(5) 0.098(4) Uani 0.242(2) 1 d D U P A 6
H77C H 0.310689 0.668334 0.565372 0.118 Uiso 0.242(2) 1 calc R U P A 6
H77D H 0.356237 0.712781 0.604280 0.118 Uiso 0.242(2) 1 calc R U P A 6
C82A C 0.4540(7) 0.7651(7) 0.7978(6) 0.080(4) Uani 0.242(2) 1 d D U P A 6
H82C H 0.431592 0.772471 0.815183 0.097 Uiso 0.242(2) 1 calc R U P A 6
H82D H 0.476883 0.800712 0.801749 0.097 Uiso 0.242(2) 1 calc R U P A 6
C83A C 0.3864(7) 0.8013(6) 0.7235(6) 0.089(4) Uani 0.242(2) 1 d D U P A 6
H83C H 0.408333 0.836939 0.724911 0.107 Uiso 0.242(2) 1 calc R U P A 6
H83D H 0.363584 0.811068 0.740106 0.107 Uiso 0.242(2) 1 calc R U P A 6
C80A C 0.4881(7) 0.6078(7) 0.8488(6) 0.101(4) Uani 0.242(2) 1 d D U P A 6
H80C H 0.513276 0.593189 0.836082 0.121 Uiso 0.242(2) 1 calc R U P A 6
H80D H 0.510861 0.619775 0.884256 0.121 Uiso 0.242(2) 1 calc R U P A 6
C81A C 0.4937(4) 0.7053(5) 0.8221(4) 0.067(2) Uani 0.242(2) 1 d D U P A 6
H81C H 0.513227 0.694567 0.802614 0.080 Uiso 0.242(2) 1 calc R U P A 6
H81D H 0.520756 0.712113 0.857566 0.080 Uiso 0.242(2) 1 calc R U P A 6
C86A C 0.3404(8) 0.5487(9) 0.8241(7) 0.108(5) Uani 0.242(2) 1 d D U P A 6
H86C H 0.313717 0.523856 0.829232 0.130 Uiso 0.242(2) 1 calc R U P A 6
H86D H 0.364953 0.567314 0.856737 0.130 Uiso 0.242(2) 1 calc R U P A 6
C87A C 0.2584(7) 0.5751(10) 0.7501(9) 0.096(7) Uani 0.242(2) 1 d D U P A 6
H87C H 0.236868 0.556252 0.765181 0.116 Uiso 0.242(2) 1 calc R U P A 6
H87D H 0.263983 0.545172 0.728657 0.116 Uiso 0.242(2) 1 calc R U P A 6
C79A C 0.4576(7) 0.5636(7) 0.8483(6) 0.107(4) Uani 0.242(2) 1 d D U P A 6
H79C H 0.438735 0.575950 0.867930 0.129 Uiso 0.242(2) 1 calc R U P A 6
H79D H 0.482550 0.530476 0.866997 0.129 Uiso 0.242(2) 1 calc R U P A 6
C75A C 0.3587(9) 0.5312(7) 0.6443(6) 0.081(5) Uani 0.242(2) 1 d D U P A 6
H75C H 0.335034 0.496401 0.640868 0.097 Uiso 0.242(2) 1 calc R U P A 6
H75D H 0.382225 0.519939 0.628753 0.097 Uiso 0.242(2) 1 calc R U P A 6
C78A C 0.2857(7) 0.7101(9) 0.6132(5) 0.108(6) Uani 0.242(2) 1 d D U P A 6
H78C H 0.264340 0.740124 0.587295 0.130 Uiso 0.242(2) 1 calc R U P A 6
H78D H 0.260098 0.678676 0.612426 0.130 Uiso 0.242(2) 1 calc R U P A 6
C90A C 0.2683(8) 0.7614(7) 0.6758(8) 0.091(5) Uani 0.242(2) 1 d D U P A 6
H90C H 0.247174 0.793316 0.651874 0.109 Uiso 0.242(2) 1 calc R U P A 6
H90D H 0.286721 0.779193 0.709819 0.109 Uiso 0.242(2) 1 calc R U P A 6
C73A C 0.4415(9) 0.4983(9) 0.7781(6) 0.090(5) Uani 0.242(2) 1 d D U P A 6
H73C H 0.450661 0.459807 0.796229 0.108 Uiso 0.242(2) 1 calc R U P A 6
H73D H 0.476020 0.516095 0.781526 0.108 Uiso 0.242(2) 1 calc R U P A 6
C85A C 0.3735(7) 0.5092(6) 0.8100(8) 0.105(4) Uani 0.242(2) 1 d D U P A 6
H85C H 0.348763 0.487908 0.778758 0.126 Uiso 0.242(2) 1 calc R U P A 6
H85D H 0.391073 0.478884 0.836709 0.126 Uiso 0.242(2) 1 calc R U P A 6

loop_
_atom_site_aniso_label
_atom_site_aniso_U_11
_atom_site_aniso_U_22
_atom_site_aniso_U_33
_atom_site_aniso_U_23
_atom_site_aniso_U_13
_atom_site_aniso_U_12
K1 0.0471(3) 0.0519(3) 0.0483(3) -0.0047(2) 0.0226(2) 0.0036(2)
O3 0.0502(14) 0.0516(16) 0.0460(13) -0.0026(12) 0.0213(12) 0.0048(12)
O4 0.0650(19) 0.0507(17) 0.0519(15) -0.0131(13) 0.0194(13) 0.0069(15)
O5 0.0562(17) 0.099(3) 0.094(3) 0.015(2) 0.0066(17) -0.0210(17)
O6 0.0694(16) 0.0498(15) 0.0585(14) -0.0142(11) 0.0339(12) -0.0193(12)
O7 0.0565(15) 0.0614(17) 0.0468(14) 0.0053(12) 0.0182(12) -0.0013(13)
O8 0.0414(12) 0.0578(15) 0.0512(13) 0.0099(11) 0.0240(10) -0.0008(10)
N1 0.0546(19) 0.068(2) 0.062(2) -0.0079(17) 0.0124(16) 0.0089(16)
N2 0.0463(14) 0.0378(13) 0.0503(15) 0.0034(11) 0.0270(12) -0.0012(11)
C73 0.053(2) 0.068(2) 0.0504(19) 0.0078(17) 0.0211(16) 0.0163(17)
C74 0.066(3) 0.055(2) 0.056(2) 0.0075(17) 0.027(2) 0.008(2)
C75 0.055(2) 0.052(2) 0.052(2) -0.0116(17) 0.0218(18) -0.0045(17)
C76 0.052(2) 0.054(2) 0.0447(18) -0.0123(16) 0.0240(17) 0.0034(18)
C77 0.0521(18) 0.0503(19) 0.0443(17) -0.0015(14) 0.0233(14) -0.0053(14)
C78 0.063(2) 0.057(2) 0.054(2) 0.0006(17) 0.0375(19) -0.0014(18)
C79 0.049(2) 0.083(3) 0.095(4) 0.007(3) -0.001(2) -0.004(2)
C80 0.060(3) 0.132(5) 0.096(4) 0.002(3) 0.013(3) -0.012(3)
C81 0.074(3) 0.136(4) 0.051(2) -0.022(3) 0.026(2) -0.040(3)
C82 0.075(3) 0.064(3) 0.084(3) -0.031(2) 0.047(2) -0.028(2)
C83 0.079(2) 0.0347(17) 0.071(2) -0.0081(15) 0.0496(18) -0.0058(15)
C84 0.063(2) 0.0412(18) 0.069(3) 0.0013(17) 0.038(2) 0.0056(16)
C85 0.064(2) 0.087(3) 0.054(2) -0.013(2) 0.0136(18) 0.023(2)
C86 0.075(2) 0.092(3) 0.0424(19) 0.011(2) 0.0205(18) 0.010(2)
C87 0.0549(18) 0.057(2) 0.0443(17) 0.0015(15) 0.0303(15) -0.0035(15)
C88 0.0545(19) 0.060(3) 0.049(2) 0.0018(18) 0.0294(16) -0.0054(18)
C89 0.0384(16) 0.055(2) 0.0546(19) 0.0014(15) 0.0213(14) -0.0026(14)
C90 0.0456(17) 0.0486(19) 0.0517(18) 0.0015(15) 0.0205(15) -0.0010(14)
P1A 0.085(2) 0.0354(17) 0.0360(17) -0.0038(12) 0.0321(14) -0.0007(13)
O2A 0.0478(15) 0.0365(14) 0.0421(14) -0.0049(10) 0.0282(12) -0.0095(10)
P1B 0.0174(13) 0.032(3) 0.026(3) -0.0026(18) 0.0061(14) -0.0097(13)
O2B 0.056(3) 0.053(4) 0.045(3) -0.002(2) 0.008(3) 0.003(3)
O1 0.0717(13) 0.0497(11) 0.0491(10) -0.0058(8) 0.0295(10) 0.0124(9)
C1 0.0367(10) 0.0346(11) 0.0283(10) -0.0017(8) 0.0168(8) 0.0010(8)
C2 0.0343(10) 0.0376(11) 0.0279(10) 0.0004(8) 0.0161(8) 0.0027(8)
C3 0.0383(11) 0.0385(11) 0.0292(10) 0.0022(8) 0.0191(9) 0.0005(9)
C4 0.0467(12) 0.0469(13) 0.0356(11) 0.0044(10) 0.0233(10) -0.0047(10)
C5 0.0439(12) 0.0370(12) 0.0363(11) 0.0039(9) 0.0187(10) -0.0020(9)
C6 0.0400(11) 0.0345(11) 0.0337(10) 0.0009(9) 0.0190(9) 0.0012(9)
C7 0.0502(13) 0.0350(12) 0.0342(11) -0.0045(9) 0.0210(10) -0.0031(10)
C8 0.0455(12) 0.0399(12) 0.0305(10) -0.0028(9) 0.0200(9) -0.0002(9)
C9 0.0576(14) 0.0467(14) 0.0301(11) -0.0048(9) 0.0229(10) -0.0045(11)
C10 0.0548(14) 0.0486(14) 0.0268(10) -0.0001(9) 0.0191(10) -0.0022(11)
C11 0.0465(12) 0.0397(12) 0.0290(10) 0.0011(9) 0.0213(9) 0.0007(9)
C12 0.0424(11) 0.0344(11) 0.0285(10) 0.0008(8) 0.0192(9) 0.0010(9)
C13 0.0554(15) 0.0402(13) 0.0516(14) 0.0070(11) 0.0207(12) 0.0016(11)
C14 0.0528(14) 0.0475(14) 0.0514(14) 0.0008(11) 0.0250(12) -0.0112(12)
C15 0.0766(19) 0.0544(16) 0.0454(14) -0.0128(12) 0.0372(14) -0.0043(14)
C16 0.0648(17) 0.0632(18) 0.0337(12) -0.0084(12) 0.0199(12) -0.0134(14)
C17 0.0391(11) 0.0350(11) 0.0301(10) 0.0037(8) 0.0184(9) 0.0016(9)
C18 0.0417(11) 0.0394(12) 0.0342(11) 0.0028(9) 0.0202(9) 0.0018(9)
C19 0.0396(11) 0.0381(12) 0.0439(12) 0.0055(9) 0.0228(10) 0.0020(9)
C20 0.0434(13) 0.0550(15) 0.0523(14) 0.0072(12) 0.0270(12) 0.0103(11)
C21 0.046(3) 0.052(3) 0.061(3) 0.007(3) 0.025(2) 0.015(2)
C22 0.039(2) 0.068(3) 0.056(3) 0.003(2) 0.017(2) 0.012(2)
C23 0.0426(13) 0.077(2) 0.0429(14) 0.0075(13) 0.0138(11) 0.0091(13)
C24 0.0396(12) 0.0455(13) 0.0389(12) 0.0072(10) 0.0164(10) 0.0011(10)
C25 0.0417(12) 0.0471(13) 0.0318(10) 0.0010(9) 0.0170(9) -0.0020(10)
C26 0.0387(11) 0.0390(12) 0.0316(10) 0.0029(9) 0.0187(9) -0.0010(9)
C27 0.0409(11) 0.0406(12) 0.0309(10) 0.0016(9) 0.0207(9) 0.0008(9)
C28 0.0448(12) 0.0488(13) 0.0292(10) -0.0019(9) 0.0201(9) -0.0017(10)
C29 0.0500(13) 0.0453(13) 0.0362(11) -0.0009(10) 0.0279(10) 0.0019(10)
C30 0.0586(15) 0.0558(15) 0.0407(12) -0.0041(11) 0.0338(12) 0.0045(12)
C31 0.094(4) 0.065(4) 0.067(3) 0.001(3) 0.055(3) 0.022(3)
C32 0.076(4) 0.075(5) 0.062(3) 0.006(3) 0.043(3) 0.029(3)
C33 0.0524(14) 0.0704(18) 0.0466(14) 0.0085(12) 0.0301(12) 0.0204(13)
C34 0.0451(12) 0.0516(14) 0.0378(11) 0.0036(10) 0.0270(10) 0.0071(10)
C35 0.0412(12) 0.0554(14) 0.0302(10) 0.0036(10) 0.0189(9) 0.0064(10)
C36 0.0399(11) 0.0429(12) 0.0299(10) 0.0023(9) 0.0205(9) 0.0024(9)
C37 0.064(4) 0.057(4) 0.075(5) -0.010(3) 0.027(4) 0.019(3)
C38 0.062(6) 0.080(6) 0.075(6) 0.022(5) 0.049(5) 0.021(5)
C39 0.076(4) 0.157(8) 0.078(5) 0.068(6) 0.038(4) 0.041(5)
C40 0.037(5) 0.155(9) 0.076(7) -0.054(7) 0.004(4) 0.008(5)
C41 0.045(3) 0.144(7) 0.075(6) -0.023(6) 0.020(4) 0.020(4)
C42 0.099(6) 0.095(5) 0.100(6) 0.051(5) 0.071(5) 0.058(4)
C43 0.084(7) 0.063(4) 0.059(5) -0.009(3) 0.051(5) -0.007(4)
C44 0.095(5) 0.054(4) 0.070(5) -0.025(4) 0.059(4) -0.013(4)
C45 0.0489(13) 0.0395(12) 0.0293(10) 0.0042(9) 0.0195(9) 0.0037(10)
C46 0.0495(13) 0.0474(14) 0.0339(11) 0.0040(10) 0.0211(10) 0.0047(11)
C47 0.0484(13) 0.0507(14) 0.0326(11) 0.0010(10) 0.0154(10) 0.0087(11)
C48 0.0551(15) 0.0662(17) 0.0433(13) 0.0027(12) 0.0205(11) 0.0194(13)
C49 0.054(3) 0.065(3) 0.042(3) -0.001(2) 0.005(2) 0.025(2)
C50 0.055(3) 0.057(3) 0.064(3) 0.018(3) 0.013(2) 0.020(2)
C51 0.0587(17) 0.0485(17) 0.109(3) 0.0239(17) 0.0220(17) 0.0142(13)
C52 0.0499(14) 0.0445(14) 0.0477(14) 0.0086(11) 0.0132(11) 0.0087(11)
C53 0.0522(14) 0.0417(13) 0.0498(14) 0.0111(11) 0.0206(12) 0.0033(11)
C54 0.0462(12) 0.0423(13) 0.0339(11) 0.0054(9) 0.0185(10) 0.0037(10)
C55 0.0489(13) 0.0407(12) 0.0312(10) 0.0054(9) 0.0202(10) 0.0016(10)
C56 0.0514(13) 0.0437(13) 0.0366(11) 0.0070(10) 0.0229(10) -0.0004(10)
C57 0.0471(13) 0.0512(14) 0.0321(11) -0.0001(10) 0.0197(10) -0.0024(11)
C58 0.0488(14) 0.0662(17) 0.0477(14) 0.0088(12) 0.0261(12) -0.0010(12)
C59 0.053(3) 0.075(3) 0.052(3) 0.010(3) 0.036(3) 0.001(2)
C60 0.048(3) 0.064(3) 0.055(3) 0.009(3) 0.028(2) 0.009(2)
C61 0.0557(15) 0.0505(15) 0.0490(14) -0.0022(12) 0.0290(12) 0.0078(12)
C62 0.0506(13) 0.0443(13) 0.0306(10) -0.0024(9) 0.0219(10) 0.0047(10)
C63 0.0532(13) 0.0378(12) 0.0323(10) -0.0008(9) 0.0250(10) 0.0033(10)
C64 0.0506(13) 0.0391(12) 0.0294(10) -0.0009(9) 0.0234(9) 0.0004(10)
C65 0.046(2) 0.067(3) 0.065(3) 0.002(2) 0.021(2) 0.012(2)
C66 0.086(9) 0.100(7) 0.063(3) 0.024(4) 0.049(4) 0.039(6)
C67 0.071(4) 0.126(6) 0.161(5) 0.111(5) 0.070(4) 0.048(4)
C68 0.070(5) 0.056(5) 0.240(10) -0.012(8) 0.001(7) 0.008(4)
C69 0.084(4) 0.061(4) 0.094(5) -0.021(3) 0.057(4) 0.004(3)
C70 0.067(5) 0.074(7) 0.077(5) 0.035(4) 0.043(4) 0.025(4)
C71 0.064(3) 0.109(6) 0.073(4) 0.044(4) 0.043(3) 0.013(4)
C72 0.121(10) 0.070(6) 0.140(9) -0.025(7) 0.092(9) -0.041(7)
C32A 0.058(5) 0.050(5) 0.048(4) 0.011(3) 0.035(4) 0.018(4)
C41A 0.050(5) 0.089(6) 0.040(6) -0.003(5) 0.019(5) 0.015(4)
C42A 0.062(5) 0.065(6) 0.039(4) 0.005(4) 0.020(4) 0.018(4)
C31A 0.053(4) 0.046(4) 0.040(3) -0.001(3) 0.033(3) 0.006(3)
C43A 0.059(7) 0.065(6) 0.029(4) -0.007(3) 0.030(5) 0.000(6)
C44A 0.063(6) 0.048(6) 0.067(8) -0.007(5) 0.038(5) 0.002(5)
C21A 0.046(5) 0.068(7) 0.080(6) 0.006(6) 0.033(5) 0.017(5)
C38A 0.047(8) 0.084(9) 0.068(8) 0.012(8) 0.039(7) 0.017(7)
C37A 0.072(8) 0.050(6) 0.101(11) 0.018(7) 0.050(10) 0.031(5)
C22A 0.046(5) 0.082(7) 0.065(5) 0.023(5) 0.015(4) 0.028(5)
C39A 0.053(5) 0.072(6) 0.045(5) 0.031(5) 0.006(4) 0.017(4)
C40A 0.041(7) 0.084(7) 0.082(12) 0.007(6) 0.017(7) -0.004(6)
C65A 0.054(5) 0.093(7) 0.138(12) -0.019(8) 0.036(7) 0.014(5)
C66A 0.065(10) 0.127(17) 0.056(4) 0.024(5) 0.041(5) 0.052(9)
C49A 0.068(6) 0.083(5) 0.081(7) 0.028(5) 0.022(5) 0.039(4)
C50A 0.074(5) 0.066(5) 0.123(7) 0.019(7) 0.029(5) 0.028(5)
C68A 0.082(6) 0.032(5) 0.081(6) 0.016(4) 0.034(4) 0.011(4)
C67A 0.109(10) 0.069(7) 0.096(4) 0.020(6) 0.004(5) 0.019(8)
C60A 0.067(6) 0.089(6) 0.072(7) 0.001(6) 0.041(6) 0.022(5)
C69A 0.081(8) 0.065(8) 0.107(11) -0.024(7) 0.035(7) 0.026(6)
C70A 0.065(9) 0.077(11) 0.055(6) 0.021(6) 0.032(5) 0.031(7)
C59A 0.054(5) 0.091(6) 0.059(6) 0.009(6) 0.037(5) 0.009(4)
C72A 0.072(7) 0.060(7) 0.093(8) 0.006(6) 0.048(7) -0.026(6)
C71A 0.055(5) 0.120(11) 0.048(4) 0.008(6) 0.031(4) -0.002(7)
C84A 0.101(8) 0.086(9) 0.100(7) 0.001(7) 0.051(6) 0.003(6)
O8A 0.071(6) 0.086(7) 0.108(8) 0.006(5) 0.031(5) 0.013(5)
O4A 0.067(6) 0.087(7) 0.092(8) -0.025(6) 0.034(6) 0.005(5)
O6A 0.089(6) 0.095(8) 0.093(6) -0.009(5) 0.051(5) 0.001(6)
O5A 0.050(5) 0.116(6) 0.093(7) -0.019(5) 0.023(5) -0.009(4)
O7A 0.086(6) 0.069(6) 0.098(6) -0.007(5) 0.056(5) 0.000(5)
O3A 0.102(9) 0.077(7) 0.079(6) -0.009(5) 0.024(6) 0.006(7)
N2A 0.089(6) 0.093(7) 0.085(6) -0.013(6) 0.046(5) 0.002(5)
N1A 0.100(7) 0.078(7) 0.099(7) 0.022(5) 0.052(5) 0.025(5)
C74A 0.084(9) 0.073(8) 0.103(7) -0.001(6) 0.035(7) 0.009(7)
C88A 0.093(8) 0.098(8) 0.086(9) -0.006(7) 0.045(6) 0.005(6)
C89A 0.069(7) 0.095(8) 0.084(8) 0.004(6) 0.031(6) 0.026(5)
C76A 0.097(10) 0.097(8) 0.124(11) -0.005(7) -0.018(10) -0.014(7)
C77A 0.103(10) 0.094(8) 0.087(8) -0.020(6) 0.036(7) 0.014(7)
C82A 0.067(7) 0.113(8) 0.092(7) -0.028(6) 0.064(5) -0.018(6)
C83A 0.097(9) 0.080(9) 0.106(7) -0.009(6) 0.060(6) -0.007(6)
C80A 0.090(9) 0.125(8) 0.080(9) -0.018(7) 0.033(8) 0.022(5)
C81A 0.042(5) 0.117(6) 0.053(5) -0.055(4) 0.032(4) -0.016(4)
C86A 0.117(10) 0.111(11) 0.116(10) 0.023(8) 0.070(7) 0.028(8)
C87A 0.110(10) 0.064(9) 0.108(10) -0.015(7) 0.044(7) -0.018(7)
C79A 0.100(9) 0.122(8) 0.102(9) 0.009(7) 0.048(7) 0.035(7)
C75A 0.075(9) 0.083(8) 0.079(7) -0.020(6) 0.032(7) -0.004(7)
C78A 0.097(10) 0.124(12) 0.083(8) -0.020(8) 0.025(7) 0.030(7)
C90A 0.094(8) 0.100(9) 0.087(10) 0.011(8) 0.049(8) 0.023(7)
C73A 0.090(10) 0.088(11) 0.092(7) 0.019(7) 0.042(7) 0.025(8)
C85A 0.124(9) 0.090(9) 0.125(12) 0.023(8) 0.078(8) 0.020(6)

loop_
_atom_type_symbol
_atom_type_description
_atom_type_scat_dispersion_real
_atom_type_scat_dispersion_imag
_atom_type_scat_source
C C 0.0181 0.0091 'International Tables Vol C Tables 4.2.6.8 and 6.1.1.4'
H H 0.0000 0.0000 'International Tables Vol C Tables 4.2.6.8 and 6.1.1.4'
K K 0.3868 1.0657 'International Tables Vol C Tables 4.2.6.8 and 6.1.1.4'
N N 0.0311 0.0180 'International Tables Vol C Tables 4.2.6.8 and 6.1.1.4'
O O 0.0492 0.0322 'International Tables Vol C Tables 4.2.6.8 and 6.1.1.4'
P P 0.2955 0.4335 'International Tables Vol C Tables 4.2.6.8 and 6.1.1.4'

loop_
_exptl_crystal_face_index_h
_exptl_crystal_face_index_k
_exptl_crystal_face_index_l
_exptl_crystal_face_perp_dist
1 2 -3 0.0653
-2 0 1 0.0554
-1 0 0 0.0809
1 0 0 0.0561
2 1 -4 0.0513
-1 0 1 0.0535
1 0 -1 0.0519
2 1 0 0.0700
2 -1 -4 0.0668
0 -1 -2 0.0824
2 -1 -3 0.0666
1 -2 -3 0.0871
0 -1 -1 0.0958
-1 1 2 0.0853
0 -1 1 0.0977
-2 -1 2 0.0763
2 -1 0 0.0684
-1 2 0 0.0597
0 -1 0 0.0899
1 -1 -1 0.0774
-1 1 1 0.0445
2 2 -1 0.0735
0 1 0 0.0590
-1 0 -1 0.0886
-2 -2 3 0.0842

loop_
_geom_angle_atom_site_label_1
_geom_angle_atom_site_label_2
_geom_angle_atom_site_label_3
_geom_angle
_geom_angle_site_symmetry_1
_geom_angle_site_symmetry_3
_geom_angle_publ_flag
O3 K1 N2 122.12(9) . . ?
O4 K1 O3 60.26(10) . . ?
O4 K1 O5 102.60(14) . . ?
O4 K1 O6 100.02(10) . . ?
O4 K1 O7 133.75(11) . . ?
O4 K1 N2 63.46(9) . . ?
O5 K1 O3 90.00(12) . . ?
O5 K1 O7 113.11(11) . . ?
O5 K1 N2 114.61(10) . . ?
O6 K1 O3 140.96(8) . . ?
O6 K1 O5 59.92(11) . . ?
O6 K1 O7 122.76(9) . . ?
O6 K1 N2 60.96(8) . . ?
O7 K1 O3 90.48(9) . . ?
O7 K1 N2 120.68(9) . . ?
O8 K1 O3 109.95(9) . . ?
O8 K1 O4 94.50(10) . . ?
O8 K1 O5 158.51(12) . . ?
O8 K1 O6 104.61(8) . . ?
O8 K1 O7 60.60(8) . . ?
O8 K1 N2 61.93(7) . . ?
O8A K1 O4A 99.0(4) . . ?
O8A K1 O5A 128.4(4) . . ?
O8A K1 O7A 57.9(3) . . ?
O8A K1 O3A 124.3(4) . . ?
O4A K1 O7A 141.5(4) . . ?
O5A K1 O4A 124.8(4) . . ?
O5A K1 O7A 91.9(3) . . ?
O3A K1 O4A 57.4(3) . . ?
O3A K1 O5A 103.3(4) . . ?
O3A K1 O7A 107.7(4) . . ?
C74 O3 K1 105.8(3) . . ?
C74 O3 C75 111.3(4) . . ?
C75 O3 K1 98.5(2) . . ?
C76 O4 K1 117.8(3) . . ?
C76 O4 C77 114.4(3) . . ?
C77 O4 K1 118.8(2) . . ?
C80 O5 K1 112.0(3) . . ?
C81 O5 K1 114.4(4) . . ?
C81 O5 C80 119.1(5) . . ?
C82 O6 K1 119.7(3) . . ?
C83 O6 K1 122.3(2) . . ?
C83 O6 C82 111.7(4) . . ?
C86 O7 K1 120.0(3) . . ?
C87 O7 K1 110.9(2) . . ?
C87 O7 C86 112.8(3) . . ?
C88 O8 K1 121.6(2) . . ?
C88 O8 C89 111.3(3) . . ?
C89 O8 K1 120.83(19) . . ?
C73 N1 K1 109.1(2) . . ?
C73 N1 C79 112.7(4) . . ?
C73 N1 C85 111.8(4) . . ?
C79 N1 K1 107.2(3) . . ?
C79 N1 C85 108.7(4) . . ?
C85 N1 K1 107.1(2) . . ?
C78 N2 K1 104.1(2) . . ?
C84 N2 K1 109.3(3) . . ?
C84 N2 C78 110.9(3) . . ?
C84 N2 C90 112.3(3) . . ?
C90 N2 K1 109.1(2) . . ?
C90 N2 C78 110.8(3) . . ?
N1 C73 H73A 108.4 . . ?
N1 C73 H73B 108.4 . . ?
N1 C73 C74 115.5(4) . . ?
H73A C73 H73B 107.5 . . ?
C74 C73 H73A 108.4 . . ?
C74 C73 H73B 108.4 . . ?
K1 C74 H74A 159.5 . . ?
K1 C74 H74B 75.6 . . ?
O3 C74 K1 51.5(2) . . ?
O3 C74 C73 109.3(4) . . ?
O3 C74 H74A 109.8 . . ?
O3 C74 H74B 109.8 . . ?
C73 C74 K1 86.7(3) . . ?
C73 C74 H74A 109.8 . . ?
C73 C74 H74B 109.8 . . ?
H74A C74 H74B 108.3 . . ?
O3 C75 H75B 109.8 . . ?
O3 C75 H75A 109.8 . . ?
O3 C75 C76 109.6(4) . . ?
H75B C75 H75A 108.2 . . ?
C76 C75 H75B 109.8 . . ?
C76 C75 H75A 109.8 . . ?
O4 C76 C75 110.8(4) . . ?
O4 C76 H76A 109.5 . . ?
O4 C76 H76B 109.5 . . ?
C75 C76 H76A 109.5 . . ?
C75 C76 H76B 109.5 . . ?
H76A C76 H76B 108.1 . . ?
O4 C77 H77A 109.5 . . ?
O4 C77 H77B 109.5 . . ?
O4 C77 C78 110.6(3) . . ?
H77A C77 H77B 108.1 . . ?
C78 C77 H77A 109.5 . . ?
C78 C77 H77B 109.5 . . ?
N2 C78 C77 114.6(3) . . ?
N2 C78 H78A 108.6 . . ?
N2 C78 H78B 108.6 . . ?
C77 C78 H78A 108.6 . . ?
C77 C78 H78B 108.6 . . ?
H78A C78 H78B 107.6 . . ?
N1 C79 H79A 108.1 . . ?
N1 C79 H79B 108.1 . . ?
H79A C79 H79B 107.3 . . ?
C80 C79 N1 116.6(6) . . ?
C80 C79 H79A 108.1 . . ?
C80 C79 H79B 108.1 . . ?
O5 C80 H80A 108.9 . . ?
O5 C80 H80B 108.9 . . ?
C79 C80 O5 113.3(6) . . ?
C79 C80 H80A 108.9 . . ?
C79 C80 H80B 108.9 . . ?
H80A C80 H80B 107.7 . . ?
K1 C81 H81A 154.9 . . ?
K1 C81 H81B 86.8 . . ?
O5 C81 K1 45.5(3) . . ?
O5 C81 H81A 109.5 . . ?
O5 C81 H81B 109.5 . . ?
O5 C81 C82 110.8(5) . . ?
H81A C81 H81B 108.1 . . ?
C82 C81 K1 83.0(3) . . ?
C82 C81 H81A 109.5 . . ?
C82 C81 H81B 109.5 . . ?
O6 C82 C81 109.3(5) . . ?
O6 C82 H82A 109.8 . . ?
O6 C82 H82B 109.8 . . ?
C81 C82 H82A 109.8 . . ?
C81 C82 H82B 109.8 . . ?
H82A C82 H82B 108.3 . . ?
O6 C83 H83A 109.5 . . ?
O6 C83 H83B 109.5 . . ?
O6 C83 C84 110.9(3) . . ?
H83A C83 H83B 108.1 . . ?
C84 C83 H83A 109.5 . . ?
C84 C83 H83B 109.5 . . ?
N2 C84 C83 114.3(4) . . ?
N2 C84 H84A 108.7 . . ?
N2 C84 H84B 108.7 . . ?
C83 C84 H84A 108.7 . . ?
C83 C84 H84B 108.7 . . ?
H84A C84 H84B 107.6 . . ?
N1 C85 H85A 108.8 . . ?
N1 C85 H85B 108.8 . . ?
H85A C85 H85B 107.7 . . ?
C86 C85 N1 113.8(4) . . ?
C86 C85 H85A 108.8 . . ?
C86 C85 H85B 108.8 . . ?
O7 C86 C85 111.0(4) . . ?
O7 C86 H86A 109.4 . . ?
O7 C86 H86B 109.4 . . ?
C85 C86 H86A 109.4 . . ?
C85 C86 H86B 109.4 . . ?
H86A C86 H86B 108.0 . . ?
O7 C87 H87A 109.4 . . ?
O7 C87 H87B 109.4 . . ?
O7 C87 C88 111.0(4) . . ?
H87A C87 H87B 108.0 . . ?
C88 C87 H87A 109.4 . . ?
C88 C87 H87B 109.4 . . ?
O8 C88 C87 109.1(4) . . ?
O8 C88 H88A 109.9 . . ?
O8 C88 H88B 109.9 . . ?
C87 C88 H88A 109.9 . . ?
C87 C88 H88B 109.9 . . ?
H88A C88 H88B 108.3 . . ?
O8 C89 H89A 110.1 . . ?
O8 C89 H89B 110.1 . . ?
O8 C89 C90 108.2(3) . . ?
H89A C89 H89B 108.4 . . ?
C90 C89 H89A 110.1 . . ?
C90 C89 H89B 110.1 . . ?
N2 C90 C89 112.4(3) . . ?
N2 C90 H90A 109.1 . . ?
N2 C90 H90B 109.1 . . ?
C89 C90 H90A 109.1 . . ?
C89 C90 H90B 109.1 . . ?
H90A C90 H90B 107.9 . . ?
O2A P1A H1A 106.8 . . ?
O2A P1A O1 118.7(3) . . ?
O2A P1A C1 109.9(2) . . ?
O1 P1A H1A 106.8 . . ?
O1 P1A C1 107.1(2) . . ?
C1 P1A H1A 106.8 . . ?
O2B P1B H1B 104.2 . . ?
O2B P1B C1 106.6(4) . . ?
O1 P1B H1B 104.2 . . ?
O1 P1B O2B 124.4(5) . . ?
O1 P1B C1 111.1(2) . . ?
C1 P1B H1B 104.2 . . ?
C2 C1 P1A 121.60(19) . . ?
C2 C1 P1B 120.8(2) . . ?
C2 C1 C12 116.7(2) . . ?
C12 C1 P1A 121.7(2) . . ?
C12 C1 P1B 122.4(3) . . ?
C1 C2 C3 129.5(2) . . ?
C6 C2 C1 121.48(19) . . ?
C6 C2 C3 109.04(19) . . ?
C2 C3 C4 101.36(17) . . ?
C17 C3 C2 115.82(17) . . ?
C17 C3 C4 109.43(18) . . ?
C17 C3 C36 100.67(17) . . ?
C36 C3 C2 123.38(19) . . ?
C36 C3 C4 105.49(18) . . ?
C3 C4 H4A 110.0 . . ?
C3 C4 H4B 110.0 . . ?
H4A C4 H4B 108.4 . . ?
C5 C4 C3 108.44(17) . . ?
C5 C4 H4A 110.0 . . ?
C5 C4 H4B 110.0 . . ?
C6 C5 C4 100.67(18) . . ?
C6 C5 C13 112.8(2) . . ?
C6 C5 C14 111.6(2) . . ?
C13 C5 C4 112.9(2) . . ?
C14 C5 C4 110.4(2) . . ?
C14 C5 C13 108.4(2) . . ?
C2 C6 C5 114.08(19) . . ?
C7 C6 C2 120.7(2) . . ?
C7 C6 C5 125.2(2) . . ?
C6 C7 H7 120.6 . . ?
C8 C7 C6 118.9(2) . . ?
C8 C7 H7 120.6 . . ?
C7 C8 C9 125.2(2) . . ?
C7 C8 C12 121.3(2) . . ?
C12 C8 C9 113.5(2) . . ?
C8 C9 C10 100.83(19) . . ?
C8 C9 C15 111.7(2) . . ?
C8 C9 C16 112.0(2) . . ?
C10 C9 C16 110.7(2) . . ?
C15 C9 C10 113.3(2) . . ?
C15 C9 C16 108.4(2) . . ?
C9 C10 H10A 110.0 . . ?
C9 C10 H10B 110.0 . . ?
C9 C10 C11 108.46(19) . . ?
H10A C10 H10B 108.4 . . ?
C11 C10 H10A 110.0 . . ?
C11 C10 H10B 110.0 . . ?
C12 C11 C10 101.05(18) . . ?
C12 C11 C64 116.93(19) . . ?
C45 C11 C10 106.17(19) . . ?
C45 C11 C12 122.13(18) . . ?
C45 C11 C64 100.45(19) . . ?
C64 C11 C10 109.53(18) . . ?
C1 C12 C11 129.3(2) . . ?
C8 C12 C1 120.9(2) . . ?
C8 C12 C11 109.76(18) . . ?
C5 C13 H13A 109.5 . . ?
C5 C13 H13B 109.5 . . ?
C5 C13 H13C 109.5 . . ?
H13A C13 H13B 109.5 . . ?
H13A C13 H13C 109.5 . . ?
H13B C13 H13C 109.5 . . ?
C5 C14 H14A 109.5 . . ?
C5 C14 H14B 109.5 . . ?
C5 C14 H14C 109.5 . . ?
H14A C14 H14B 109.5 . . ?
H14A C14 H14C 109.5 . . ?
H14B C14 H14C 109.5 . . ?
C9 C15 H15A 109.5 . . ?
C9 C15 H15B 109.5 . . ?
C9 C15 H15C 109.5 . . ?
H15A C15 H15B 109.5 . . ?
H15A C15 H15C 109.5 . . ?
H15B C15 H15C 109.5 . . ?
C9 C16 H16A 109.5 . . ?
C9 C16 H16B 109.5 . . ?
C9 C16 H16C 109.5 . . ?
H16A C16 H16B 109.5 . . ?
H16A C16 H16C 109.5 . . ?
H16B C16 H16C 109.5 . . ?
C18 C17 C3 130.4(2) . . ?
C18 C17 C26 119.5(2) . . ?
C26 C17 C3 110.03(19) . . ?
C17 C18 H18 119.3 . . ?
C17 C18 C19 121.4(2) . . ?
C19 C18 H18 119.3 . . ?
C18 C19 C20 117.6(2) . . ?
C24 C19 C18 119.1(2) . . ?
C24 C19 C20 123.3(2) . . ?
C19 C20 C21 112.7(3) . . ?
C19 C20 C37 111.3(5) . . ?
C21 C20 C37 105.1(4) . . ?
C38 C20 C19 111.1(6) . . ?
C38 C20 C21 109.4(5) . . ?
C38 C20 C37 107.0(7) . . ?
C21A C20 C19 105.4(5) . . ?
C21A C20 C38A 108.3(8) . . ?
C38A C20 C19 107.6(10) . . ?
C37A C20 C19 108.1(7) . . ?
C37A C20 C21A 114.1(8) . . ?
C37A C20 C38A 112.9(11) . . ?
C20 C21 H21A 109.4 . . ?
C20 C21 H21B 109.4 . . ?
H21A C21 H21B 108.0 . . ?
C22 C21 C20 111.1(5) . . ?
C22 C21 H21A 109.4 . . ?
C22 C21 H21B 109.4 . . ?
C21 C22 H22A 109.0 . . ?
C21 C22 H22B 109.0 . . ?
C21 C22 C23 112.8(4) . . ?
H22A C22 H22B 107.8 . . ?
C23 C22 H22A 109.0 . . ?
C23 C22 H22B 109.0 . . ?
C24 C23 C22 109.9(3) . . ?
C24 C23 C39 110.6(4) . . ?
C24 C23 C39A 106.9(4) . . ?
C39 C23 C22 106.3(5) . . ?
C40 C23 C22 103.8(7) . . ?
C40 C23 C24 112.0(8) . . ?
C40 C23 C39 113.8(8) . . ?
C22A C23 C24 109.6(5) . . ?
C22A C23 C39A 106.4(7) . . ?
C22A C23 C40A 119.7(12) . . ?
C40A C23 C24 108.8(12) . . ?
C40A C23 C39A 104.6(10) . . ?
C19 C24 C23 122.4(2) . . ?
C19 C24 C25 119.1(2) . . ?
C25 C24 C23 118.4(2) . . ?
C24 C25 H25 119.4 . . ?
C26 C25 C24 121.1(2) . . ?
C26 C25 H25 119.4 . . ?
C17 C26 C27 108.12(19) . . ?
C25 C26 C17 119.6(2) . . ?
C25 C26 C27 132.3(2) . . ?
C28 C27 C26 131.6(2) . . ?
C28 C27 C36 119.9(2) . . ?
C36 C27 C26 108.43(19) . . ?
C27 C28 H28 119.5 . . ?
C27 C28 C29 121.0(2) . . ?
C29 C28 H28 119.5 . . ?
C28 C29 C30 118.5(2) . . ?
C28 C29 C34 118.7(2) . . ?
C34 C29 C30 122.8(2) . . ?
C29 C30 C44 111.0(4) . . ?
C29 C30 C31A 108.3(3) . . ?
C29 C30 C43A 107.2(8) . . ?
C31 C30 C29 110.7(3) . . ?
C31 C30 C44 104.1(5) . . ?
C43 C30 C29 110.7(5) . . ?
C43 C30 C31 112.6(5) . . ?
C43 C30 C44 107.6(6) . . ?
C43A C30 C31A 104.7(6) . . ?
C44A C30 C29 111.0(8) . . ?
C44A C30 C31A 113.3(7) . . ?
C44A C30 C43A 112.0(9) . . ?
C30 C31 H31A 109.1 . . ?
C30 C31 H31B 109.1 . . ?
H31A C31 H31B 107.8 . . ?
C32 C31 C30 112.5(6) . . ?
C32 C31 H31A 109.1 . . ?
C32 C31 H31B 109.1 . . ?
C31 C32 H32A 108.2 . . ?
C31 C32 H32B 108.2 . . ?
C31 C32 C33 116.5(6) . . ?
H32A C32 H32B 107.3 . . ?
C33 C32 H32A 108.2 . . ?
C33 C32 H32B 108.2 . . ?
C34 C33 C32 109.6(3) . . ?
C34 C33 C42 108.1(3) . . ?
C34 C33 C42A 109.3(5) . . ?
C41 C33 C32 106.1(5) . . ?
C41 C33 C34 111.5(5) . . ?
C41 C33 C42 111.9(6) . . ?
C42 C33 C32 109.7(5) . . ?
C32A C33 C34 110.4(4) . . ?
C32A C33 C41A 113.4(7) . . ?
C32A C33 C42A 109.2(6) . . ?
C41A C33 C34 108.5(8) . . ?
C41A C33 C42A 105.8(7) . . ?
C29 C34 C33 122.6(2) . . ?
C35 C34 C29 119.6(2) . . ?
C35 C34 C33 117.8(2) . . ?
C34 C35 H35 119.5 . . ?
C36 C35 C34 120.9(2) . . ?
C36 C35 H35 119.5 . . ?
C27 C36 C3 110.32(19) . . ?
C35 C36 C3 129.3(2) . . ?
C35 C36 C27 119.8(2) . . ?
C20 C37 H37A 109.5 . . ?
C20 C37 H37B 109.5 . . ?
C20 C37 H37C 109.5 . . ?
H37A C37 H37B 109.5 . . ?
H37A C37 H37C 109.5 . . ?
H37B C37 H37C 109.5 . . ?
C20 C38 H38A 109.5 . . ?
C20 C38 H38B 109.5 . . ?
C20 C38 H38C 109.5 . . ?
H38A C38 H38B 109.5 . . ?
H38A C38 H38C 109.5 . . ?
H38B C38 H38C 109.5 . . ?
C23 C39 H39A 109.5 . . ?
C23 C39 H39B 109.5 . . ?
C23 C39 H39C 109.5 . . ?
H39A C39 H39B 109.5 . . ?
H39A C39 H39C 109.5 . . ?
H39B C39 H39C 109.5 . . ?
C23 C40 H40A 109.5 . . ?
C23 C40 H40B 109.5 . . ?
C23 C40 H40C 109.5 . . ?
H40A C40 H40B 109.5 . . ?
H40A C40 H40C 109.5 . . ?
H40B C40 H40C 109.5 . . ?
C33 C41 H41A 109.5 . . ?
C33 C41 H41B 109.5 . . ?
C33 C41 H41C 109.5 . . ?
H41A C41 H41B 109.5 . . ?
H41A C41 H41C 109.5 . . ?
H41B C41 H41C 109.5 . . ?
C33 C42 H42A 109.5 . . ?
C33 C42 H42B 109.5 . . ?
C33 C42 H42C 109.5 . . ?
H42A C42 H42B 109.5 . . ?
H42A C42 H42C 109.5 . . ?
H42B C42 H42C 109.5 . . ?
C30 C43 H43A 109.5 . . ?
C30 C43 H43B 109.5 . . ?
C30 C43 H43C 109.5 . . ?
H43A C43 H43B 109.5 . . ?
H43A C43 H43C 109.5 . . ?
H43B C43 H43C 109.5 . . ?
C30 C44 H44A 109.5 . . ?
C30 C44 H44B 109.5 . . ?
C30 C44 H44C 109.5 . . ?
H44A C44 H44B 109.5 . . ?
H44A C44 H44C 109.5 . . ?
H44B C44 H44C 109.5 . . ?
C46 C45 C11 129.7(2) . . ?
C46 C45 C54 120.1(2) . . ?
C54 C45 C11 110.0(2) . . ?
C45 C46 H46 119.8 . . ?
C45 C46 C47 120.4(2) . . ?
C47 C46 H46 119.8 . . ?
C46 C47 C48 118.4(3) . . ?
C52 C47 C46 119.1(2) . . ?
C52 C47 C48 122.4(3) . . ?
C47 C48 C49 107.9(4) . . ?
C47 C48 C65 110.7(3) . . ?
C47 C48 C66 112.1(8) . . ?
C47 C48 C65A 109.8(6) . . ?
C47 C48 C66A 105.8(12) . . ?
C65 C48 C49 108.8(4) . . ?
C66 C48 C49 107.9(8) . . ?
C66 C48 C65 109.3(6) . . ?
C66A C48 C65A 101.3(13) . . ?
C49A C48 C47 116.7(7) . . ?
C49A C48 C65A 112.0(8) . . ?
C49A C48 C66A 109.9(15) . . ?
C48 C49 H49A 109.1 . . ?
C48 C49 H49B 109.1 . . ?
H49A C49 H49B 107.9 . . ?
C50 C49 C48 112.3(5) . . ?
C50 C49 H49A 109.1 . . ?
C50 C49 H49B 109.1 . . ?
C49 C50 H50A 110.5 . . ?
C49 C50 H50B 110.5 . . ?
H50A C50 H50B 108.7 . . ?
C51 C50 C49 106.3(5) . . ?
C51 C50 H50A 110.5 . . ?
C51 C50 H50B 110.5 . . ?
C50 C51 C52 112.5(4) . . ?
C50 C51 C67 105.6(4) . . ?
C50 C51 C68 110.8(8) . . ?
C52 C51 C67 107.3(5) . . ?
C52 C51 C50A 107.2(7) . . ?
C68 C51 C52 108.7(7) . . ?
C68 C51 C67 112.0(8) . . ?
C68A C51 C52 113.6(8) . . ?
C68A C51 C50A 106.5(11) . . ?
C68A C51 C67A 114.5(9) . . ?
C67A C51 C52 108.9(7) . . ?
C67A C51 C50A 105.7(10) . . ?
C47 C52 C51 122.8(3) . . ?
C53 C52 C47 119.5(2) . . ?
C53 C52 C51 117.7(3) . . ?
C52 C53 H53 119.7 . . ?
C54 C53 C52 120.7(3) . . ?
C54 C53 H53 119.7 . . ?
C45 C54 C55 109.1(2) . . ?
C53 C54 C45 120.0(2) . . ?
C53 C54 C55 131.0(2) . . ?
C56 C55 C54 131.6(2) . . ?
C56 C55 C64 120.0(2) . . ?
C64 C55 C54 108.4(2) . . ?
C55 C56 H56 119.3 . . ?
C55 C56 C57 121.5(2) . . ?
C57 C56 H56 119.3 . . ?
C56 C57 C58 118.8(2) . . ?
C56 C57 C62 118.6(2) . . ?
C62 C57 C58 122.6(2) . . ?
C57 C58 C71 110.1(3) . . ?
C57 C58 C59A 107.9(4) . . ?
C59 C58 C57 112.7(3) . . ?
C59 C58 C71 108.3(4) . . ?
C72 C58 C57 113.0(7) . . ?
C72 C58 C59 118.8(9) . . ?
C72 C58 C71 91.6(7) . . ?
C72A C58 C57 105.9(10) . . ?
C72A C58 C59A 86.8(12) . . ?
C71A C58 C57 107.4(5) . . ?
C71A C58 C59A 108.4(7) . . ?
C71A C58 C72A 136.5(10) . . ?
C58 C59 H59A 109.5 . . ?
C58 C59 H59B 109.5 . . ?
C58 C59 C60 110.8(4) . . ?
H59A C59 H59B 108.1 . . ?
C60 C59 H59A 109.5 . . ?
C60 C59 H59B 109.5 . . ?
C59 C60 H60A 108.9 . . ?
C59 C60 H60B 108.9 . . ?
C59 C60 C61 113.3(4) . . ?
H60A C60 H60B 107.7 . . ?
C61 C60 H60A 108.9 . . ?
C61 C60 H60B 108.9 . . ?
C62 C61 C60 109.9(3) . . ?
C62 C61 C69A 111.0(5) . . ?
C62 C61 C70A 108.9(8) . . ?
C69 C61 C60 108.0(4) . . ?
C69 C61 C62 107.5(4) . . ?
C70 C61 C60 108.4(5) . . ?
C70 C61 C62 111.2(5) . . ?
C70 C61 C69 111.9(6) . . ?
C60A C61 C62 113.6(5) . . ?
C60A C61 C69A 105.4(8) . . ?
C60A C61 C70A 114.4(9) . . ?
C70A C61 C69A 103.0(9) . . ?
C57 C62 C61 122.4(2) . . ?
C57 C62 C63 119.1(2) . . ?
C63 C62 C61 118.4(2) . . ?
C62 C63 H63 119.3 . . ?
C64 C63 C62 121.4(2) . . ?
C64 C63 H63 119.3 . . ?
C55 C64 C11 109.7(2) . . ?
C63 C64 C11 131.3(2) . . ?
C63 C64 C55 119.0(2) . . ?
C48 C65 H65A 109.5 . . ?
C48 C65 H65B 109.5 . . ?
C48 C65 H65C 109.5 . . ?
H65A C65 H65B 109.5 . . ?
H65A C65 H65C 109.5 . . ?
H65B C65 H65C 109.5 . . ?
C48 C66 H66A 109.5 . . ?
C48 C66 H66B 109.5 . . ?
C48 C66 H66C 109.5 . . ?
H66A C66 H66B 109.5 . . ?
H66A C66 H66C 109.5 . . ?
H66B C66 H66C 109.5 . . ?
C51 C67 H67A 109.5 . . ?
C51 C67 H67B 109.5 . . ?
C51 C67 H67C 109.5 . . ?
H67A C67 H67B 109.5 . . ?
H67A C67 H67C 109.5 . . ?
H67B C67 H67C 109.5 . . ?
C51 C68 H68A 109.5 . . ?
C51 C68 H68B 109.5 . . ?
C51 C68 H68C 109.5 . . ?
H68A C68 H68B 109.5 . . ?
H68A C68 H68C 109.5 . . ?
H68B C68 H68C 109.5 . . ?
C61 C69 H69A 109.5 . . ?
C61 C69 H69B 109.5 . . ?
C61 C69 H69C 109.5 . . ?
H69A C69 H69B 109.5 . . ?
H69A C69 H69C 109.5 . . ?
H69B C69 H69C 109.5 . . ?
C61 C70 H70A 109.5 . . ?
C61 C70 H70B 109.5 . . ?
C61 C70 H70C 109.5 . . ?
H70A C70 H70B 109.5 . . ?
H70A C70 H70C 109.5 . . ?
H70B C70 H70C 109.5 . . ?
C58 C71 H71A 109.5 . . ?
C58 C71 H71B 109.5 . . ?
C58 C71 H71C 109.5 . . ?
H71A C71 H71B 109.5 . . ?
H71A C71 H71C 109.5 . . ?
H71B C71 H71C 109.5 . . ?
C58 C72 H72A 109.5 . . ?
C58 C72 H72B 109.5 . . ?
C58 C72 H72C 109.5 . . ?
H72A C72 H72B 109.5 . . ?
H72A C72 H72C 109.5 . . ?
H72B C72 H72C 109.5 . . ?
C33 C32A H32C 110.1 . . ?
C33 C32A H32D 110.1 . . ?
C33 C32A C31A 108.1(7) . . ?
H32C C32A H32D 108.4 . . ?
C31A C32A H32C 110.1 . . ?
C31A C32A H32D 110.1 . . ?
C33 C41A H41D 109.5 . . ?
C33 C41A H41E 109.5 . . ?
C33 C41A H41F 109.5 . . ?
H41D C41A H41E 109.5 . . ?
H41D C41A H41F 109.5 . . ?
H41E C41A H41F 109.5 . . ?
C33 C42A H42D 109.5 . . ?
C33 C42A H42E 109.5 . . ?
C33 C42A H42F 109.5 . . ?
H42D C42A H42E 109.5 . . ?
H42D C42A H42F 109.5 . . ?
H42E C42A H42F 109.5 . . ?
C30 C31A H31C 109.6 . . ?
C30 C31A H31D 109.6 . . ?
C32A C31A C30 110.4(6) . . ?
C32A C31A H31C 109.6 . . ?
C32A C31A H31D 109.6 . . ?
H31C C31A H31D 108.1 . . ?
C30 C43A H43D 109.5 . . ?
C30 C43A H43E 109.5 . . ?
C30 C43A H43F 109.5 . . ?
H43D C43A H43E 109.5 . . ?
H43D C43A H43F 109.5 . . ?
H43E C43A H43F 109.5 . . ?
C30 C44A H44D 109.5 . . ?
C30 C44A H44E 109.5 . . ?
C30 C44A H44F 109.5 . . ?
H44D C44A H44E 109.5 . . ?
H44D C44A H44F 109.5 . . ?
H44E C44A H44F 109.5 . . ?
C20 C21A H21C 108.8 . . ?
C20 C21A H21D 108.8 . . ?
H21C C21A H21D 107.7 . . ?
C22A C21A C20 113.7(9) . . ?
C22A C21A H21C 108.8 . . ?
C22A C21A H21D 108.8 . . ?
C20 C38A H38D 109.5 . . ?
C20 C38A H38E 109.5 . . ?
C20 C38A H38F 109.5 . . ?
H38D C38A H38E 109.5 . . ?
H38D C38A H38F 109.5 . . ?
H38E C38A H38F 109.5 . . ?
C20 C37A H37D 109.5 . . ?
C20 C37A H37E 109.5 . . ?
C20 C37A H37F 109.5 . . ?
H37D C37A H37E 109.5 . . ?
H37D C37A H37F 109.5 . . ?
H37E C37A H37F 109.5 . . ?
C23 C22A C21A 108.3(9) . . ?
C23 C22A H22C 110.0 . . ?
C23 C22A H22D 110.0 . . ?
C21A C22A H22C 110.0 . . ?
C21A C22A H22D 110.0 . . ?
H22C C22A H22D 108.4 . . ?
C23 C39A H39D 109.5 . . ?
C23 C39A H39E 109.5 . . ?
C23 C39A H39F 109.5 . . ?
H39D C39A H39E 109.5 . . ?
H39D C39A H39F 109.5 . . ?
H39E C39A H39F 109.5 . . ?
C23 C40A H40D 109.5 . . ?
C23 C40A H40E 109.5 . . ?
C23 C40A H40F 109.5 . . ?
H40D C40A H40E 109.5 . . ?
H40D C40A H40F 109.5 . . ?
H40E C40A H40F 109.5 . . ?
C48 C65A H65D 109.5 . . ?
C48 C65A H65E 109.5 . . ?
C48 C65A H65F 109.5 . . ?
H65D C65A H65E 109.5 . . ?
H65D C65A H65F 109.5 . . ?
H65E C65A H65F 109.5 . . ?
C48 C66A H66D 109.5 . . ?
C48 C66A H66E 109.5 . . ?
C48 C66A H66F 109.5 . . ?
H66D C66A H66E 109.5 . . ?
H66D C66A H66F 109.5 . . ?
H66E C66A H66F 109.5 . . ?
C48 C49A H49C 108.4 . . ?
C48 C49A H49D 108.4 . . ?
H49C C49A H49D 107.4 . . ?
C50A C49A C48 115.6(11) . . ?
C50A C49A H49C 108.4 . . ?
C50A C49A H49D 108.4 . . ?
C51 C50A H50C 105.4 . . ?
C51 C50A H50D 105.4 . . ?
C49A C50A C51 127.8(13) . . ?
C49A C50A H50C 105.4 . . ?
C49A C50A H50D 105.4 . . ?
H50C C50A H50D 106.0 . . ?
C51 C68A H68D 109.5 . . ?
C51 C68A H68E 109.5 . . ?
C51 C68A H68F 109.5 . . ?
H68D C68A H68E 109.5 . . ?
H68D C68A H68F 109.5 . . ?
H68E C68A H68F 109.5 . . ?
C51 C67A H67D 109.5 . . ?
C51 C67A H67E 109.5 . . ?
C51 C67A H67F 109.5 . . ?
H67D C67A H67E 109.5 . . ?
H67D C67A H67F 109.5 . . ?
H67E C67A H67F 109.5 . . ?
C61 C60A H60C 110.0 . . ?
C61 C60A H60D 110.0 . . ?
C61 C60A C59A 108.4(9) . . ?
H60C C60A H60D 108.4 . . ?
C59A C60A H60C 110.0 . . ?
C59A C60A H60D 110.0 . . ?
C61 C69A H69D 109.5 . . ?
C61 C69A H69E 109.5 . . ?
C61 C69A H69F 109.5 . . ?
H69D C69A H69E 109.5 . . ?
H69D C69A H69F 109.5 . . ?
H69E C69A H69F 109.5 . . ?
C61 C70A H70D 109.5 . . ?
C61 C70A H70E 109.5 . . ?
C61 C70A H70F 109.5 . . ?
H70D C70A H70E 109.5 . . ?
H70D C70A H70F 109.5 . . ?
H70E C70A H70F 109.5 . . ?
C58 C59A H59C 108.4 . . ?
C58 C59A H59D 108.4 . . ?
C60A C59A C58 115.5(9) . . ?
C60A C59A H59C 108.4 . . ?
C60A C59A H59D 108.4 . . ?
H59C C59A H59D 107.5 . . ?
C58 C72A H72D 109.5 . . ?
C58 C72A H72E 109.5 . . ?
C58 C72A H72F 109.5 . . ?
H72D C72A H72E 109.5 . . ?
H72D C72A H72F 109.5 . . ?
H72E C72A H72F 109.5 . . ?
C58 C71A H71D 109.5 . . ?
C58 C71A H71E 109.5 . . ?
C58 C71A H71F 109.5 . . ?
H71D C71A H71E 109.5 . . ?
H71D C71A H71F 109.5 . . ?
H71E C71A H71F 109.5 . . ?
H84C C84A H84D 107.5 . . ?
N2A C84A H84C 108.5 . . ?
N2A C84A H84D 108.5 . . ?
N2A C84A C83A 115.2(12) . . ?
C83A C84A H84C 108.5 . . ?
C83A C84A H84D 108.5 . . ?
C88A O8A K1 120.5(8) . . ?
C88A O8A C89A 112.7(10) . . ?
C89A O8A K1 124.9(7) . . ?
C76A O4A K1 100.7(10) . . ?
C77A O4A K1 119.1(8) . . ?
C77A O4A C76A 110.9(12) . . ?
C82A O6A K1 111.7(10) . . ?
C82A O6A C83A 112.1(11) . . ?
C83A O6A K1 114.4(9) . . ?
C80A O5A K1 112.2(7) . . ?
C81A O5A K1 125.5(8) . . ?
C81A O5A C80A 111.5(10) . . ?
C86A O7A K1 113.6(8) . . ?
C86A O7A C87A 112.5(12) . . ?
C87A O7A K1 101.8(10) . . ?
C74A O3A K1 116.8(9) . . ?
C75A O3A K1 113.0(9) . . ?
C75A O3A C74A 113.2(12) . . ?
C84A N2A K1 109.8(8) . . ?
C84A N2A C78A 115.4(12) . . ?
C84A N2A C90A 110.9(11) . . ?
C78A N2A K1 103.2(9) . . ?
C78A N2A C90A 111.4(11) . . ?
C90A N2A K1 105.4(8) . . ?
C79A N1A K1 108.6(8) . . ?
C79A N1A C73A 111.7(12) . . ?
C79A N1A C85A 110.0(12) . . ?
C73A N1A K1 107.8(8) . . ?
C85A N1A K1 106.6(8) . . ?
C85A N1A C73A 111.9(12) . . ?
O3A C74A H74C 109.3 . . ?
O3A C74A H74D 109.3 . . ?
O3A C74A C73A 111.5(13) . . ?
H74C C74A H74D 108.0 . . ?
C73A C74A H74C 109.3 . . ?
C73A C74A H74D 109.3 . . ?
O8A C88A H88C 108.8 . . ?
O8A C88A H88D 108.8 . . ?
O8A C88A C87A 113.7(11) . . ?
H88C C88A H88D 107.7 . . ?
C87A C88A H88C 108.8 . . ?
C87A C88A H88D 108.8 . . ?
O8A C89A H89C 109.9 . . ?
O8A C89A H89D 109.9 . . ?
O8A C89A C90A 108.9(11) . . ?
H89C C89A H89D 108.3 . . ?
C90A C89A H89C 109.9 . . ?
C90A C89A H89D 109.9 . . ?
K1 C76A H76C 164.5 . . ?
K1 C76A H76D 75.4 . . ?
O4A C76A K1 54.9(8) . . ?
O4A C76A H76C 110.5 . . ?
O4A C76A H76D 110.5 . . ?
O4A C76A C75A 106.3(12) . . ?
H76C C76A H76D 108.7 . . ?
C75A C76A K1 80.9(8) . . ?
C75A C76A H76C 110.5 . . ?
C75A C76A H76D 110.5 . . ?
O4A C77A H77C 109.8 . . ?
O4A C77A H77D 109.8 . . ?
O4A C77A C78A 109.2(11) . . ?
H77C C77A H77D 108.3 . . ?
C78A C77A H77C 109.8 . . ?
C78A C77A H77D 109.8 . . ?
O6A C82A H82C 110.2 . . ?
O6A C82A H82D 110.2 . . ?
O6A C82A C81A 107.5(10) . . ?
H82C C82A H82D 108.5 . . ?
C81A C82A H82C 110.2 . . ?
C81A C82A H82D 110.2 . . ?
C84A C83A H83C 110.1 . . ?
C84A C83A H83D 110.1 . . ?
O6A C83A C84A 107.8(12) . . ?
O6A C83A H83C 110.1 . . ?
O6A C83A H83D 110.1 . . ?
H83C C83A H83D 108.5 . . ?
O5A C80A H80C 107.9 . . ?
O5A C80A H80D 107.9 . . ?
H80C C80A H80D 107.2 . . ?
C79A C80A O5A 117.6(13) . . ?
C79A C80A H80C 107.9 . . ?
C79A C80A H80D 107.9 . . ?
O5A C81A C82A 102.8(10) . . ?
O5A C81A H81C 111.2 . . ?
O5A C81A H81D 111.2 . . ?
C82A C81A H81C 111.2 . . ?
C82A C81A H81D 111.2 . . ?
H81C C81A H81D 109.1 . . ?
O7A C86A H86C 108.1 . . ?
O7A C86A H86D 108.1 . . ?
O7A C86A C85A 116.8(12) . . ?
H86C C86A H86D 107.3 . . ?
C85A C86A H86C 108.1 . . ?
C85A C86A H86D 108.1 . . ?
K1 C87A H87C 163.6 . . ?
K1 C87A H87D 77.2 . . ?
O7A C87A K1 54.1(7) . . ?
O7A C87A C88A 108.6(14) . . ?
O7A C87A H87C 110.0 . . ?
O7A C87A H87D 110.0 . . ?
C88A C87A K1 81.5(8) . . ?
C88A C87A H87C 110.0 . . ?
C88A C87A H87D 110.0 . . ?
H87C C87A H87D 108.3 . . ?
N1A C79A H79C 107.1 . . ?
N1A C79A H79D 107.1 . . ?
C80A C79A N1A 121.1(14) . . ?
C80A C79A H79C 107.1 . . ?
C80A C79A H79D 107.1 . . ?
H79C C79A H79D 106.8 . . ?
K1 C75A H75C 114.1 . . ?
K1 C75A H75D 136.1 . . ?
O3A C75A K1 45.8(7) . . ?
O3A C75A C76A 118.9(12) . . ?
O3A C75A H75C 107.6 . . ?
O3A C75A H75D 107.6 . . ?
C76A C75A K1 74.5(9) . . ?
C76A C75A H75C 107.6 . . ?
C76A C75A H75D 107.6 . . ?
H75C C75A H75D 107.0 . . ?
N2A C78A C77A 112.0(12) . . ?
N2A C78A H78C 109.2 . . ?
N2A C78A H78D 109.2 . . ?
C77A C78A H78C 109.2 . . ?
C77A C78A H78D 109.2 . . ?
H78C C78A H78D 107.9 . . ?
N2A C90A C89A 112.8(11) . . ?
N2A C90A H90C 109.0 . . ?
N2A C90A H90D 109.0 . . ?
C89A C90A H90C 109.0 . . ?
C89A C90A H90D 109.0 . . ?
H90C C90A H90D 107.8 . . ?
N1A C73A C74A 112.7(12) . . ?
N1A C73A H73C 109.0 . . ?
N1A C73A H73D 109.0 . . ?
C74A C73A H73C 109.0 . . ?
C74A C73A H73D 109.0 . . ?
H73C C73A H73D 107.8 . . ?
N1A C85A H85C 108.5 . . ?
N1A C85A H85D 108.5 . . ?
C86A C85A N1A 115.2(12) . . ?
C86A C85A H85C 108.5 . . ?
C86A C85A H85D 108.5 . . ?
H85C C85A H85D 107.5 . . ?

loop_
_geom_bond_atom_site_label_1
_geom_bond_atom_site_label_2
_geom_bond_distance
_geom_bond_site_symmetry_2
_geom_bond_publ_flag
K1 O3 2.849(3) . ?
K1 O4 2.733(3) . ?
K1 O5 2.764(3) . ?
K1 O6 2.753(3) . ?
K1 O7 2.777(3) . ?
K1 O8 2.711(2) . ?
K1 N2 2.867(3) . ?
K1 O8A 2.684(10) . ?
K1 O4A 2.851(12) . ?
K1 O5A 2.768(10) . ?
K1 O7A 2.874(10) . ?
K1 O3A 2.733(12) . ?
O3 C74 1.406(6) . ?
O3 C75 1.442(5) . ?
O4 C76 1.403(6) . ?
O4 C77 1.428(5) . ?
O5 C80 1.502(7) . ?
O5 C81 1.330(8) . ?
O6 C82 1.427(5) . ?
O6 C83 1.399(5) . ?
O7 C86 1.441(5) . ?
O7 C87 1.428(5) . ?
O8 C88 1.383(5) . ?
O8 C89 1.429(4) . ?
N1 C73 1.476(6) . ?
N1 C79 1.476(7) . ?
N1 C85 1.478(7) . ?
N2 C78 1.488(5) . ?
N2 C84 1.454(5) . ?
N2 C90 1.486(4) . ?
C73 H73A 0.9900 . ?
C73 H73B 0.9900 . ?
C73 C74 1.511(7) . ?
C74 H74A 0.9900 . ?
C74 H74B 0.9900 . ?
C75 H75B 0.9900 . ?
C75 H75A 0.9900 . ?
C75 C76 1.500(6) . ?
C76 H76A 0.9900 . ?
C76 H76B 0.9900 . ?
C77 H77A 0.9900 . ?
C77 H77B 0.9900 . ?
C77 C78 1.495(6) . ?
C78 H78A 0.9900 . ?
C78 H78B 0.9900 . ?
C79 H79A 0.9900 . ?
C79 H79B 0.9900 . ?
C79 C80 1.317(9) . ?
C80 H80A 0.9900 . ?
C80 H80B 0.9900 . ?
C81 H81A 0.9900 . ?
C81 H81B 0.9900 . ?
C81 C82 1.549(11) . ?
C82 H82A 0.9900 . ?
C82 H82B 0.9900 . ?
C83 H83A 0.9900 . ?
C83 H83B 0.9900 . ?
C83 C84 1.510(6) . ?
C84 H84A 0.9900 . ?
C84 H84B 0.9900 . ?
C85 H85A 0.9900 . ?
C85 H85B 0.9900 . ?
C85 C86 1.463(7) . ?
C86 H86A 0.9900 . ?
C86 H86B 0.9900 . ?
C87 H87A 0.9900 . ?
C87 H87B 0.9900 . ?
C87 C88 1.507(7) . ?
C88 H88A 0.9900 . ?
C88 H88B 0.9900 . ?
C89 H89A 0.9900 . ?
C89 H89B 0.9900 . ?
C89 C90 1.512(5) . ?
C90 H90A 0.9900 . ?
C90 H90B 0.9900 . ?
P1A H1A 1.0000 . ?
P1A O2A 1.422(4) . ?
P1A O1 1.517(4) . ?
P1A C1 1.844(4) . ?
P1B H1B 1.0000 . ?
P1B O2B 1.550(6) . ?
P1B O1 1.479(5) . ?
P1B C1 1.801(6) . ?
C1 C2 1.408(3) . ?
C1 C12 1.417(3) . ?
C2 C3 1.540(3) . ?
C2 C6 1.396(3) . ?
C3 C4 1.564(3) . ?
C3 C17 1.525(3) . ?
C3 C36 1.525(3) . ?
C4 H4A 0.9900 . ?
C4 H4B 0.9900 . ?
C4 C5 1.544(3) . ?
C5 C6 1.518(3) . ?
C5 C13 1.533(4) . ?
C5 C14 1.527(3) . ?
C6 C7 1.393(3) . ?
C7 H7 0.9500 . ?
C7 C8 1.376(3) . ?
C8 C9 1.524(3) . ?
C8 C12 1.400(3) . ?
C9 C10 1.535(4) . ?
C9 C15 1.531(4) . ?
C9 C16 1.536(4) . ?
C10 H10A 0.9900 . ?
C10 H10B 0.9900 . ?
C10 C11 1.579(3) . ?
C11 C12 1.534(3) . ?
C11 C45 1.527(3) . ?
C11 C64 1.538(3) . ?
C13 H13A 0.9800 . ?
C13 H13B 0.9800 . ?
C13 H13C 0.9800 . ?
C14 H14A 0.9800 . ?
C14 H14B 0.9800 . ?
C14 H14C 0.9800 . ?
C15 H15A 0.9800 . ?
C15 H15B 0.9800 . ?
C15 H15C 0.9800 . ?
C16 H16A 0.9800 . ?
C16 H16B 0.9800 . ?
C16 H16C 0.9800 . ?
C17 C18 1.377(3) . ?
C17 C26 1.408(3) . ?
C18 H18 0.9500 . ?
C18 C19 1.405(3) . ?
C19 C20 1.536(3) . ?
C19 C24 1.402(3) . ?
C20 C21 1.538(6) . ?
C20 C37 1.547(8) . ?
C20 C38 1.532(8) . ?
C20 C21A 1.528(10) . ?
C20 C38A 1.528(13) . ?
C20 C37A 1.502(13) . ?
C21 H21A 0.9900 . ?
C21 H21B 0.9900 . ?
C21 C22 1.513(9) . ?
C22 H22A 0.9900 . ?
C22 H22B 0.9900 . ?
C22 C23 1.596(6) . ?
C23 C24 1.533(3) . ?
C23 C39 1.534(8) . ?
C23 C40 1.509(9) . ?
C23 C22A 1.473(10) . ?
C23 C39A 1.596(10) . ?
C23 C40A 1.529(13) . ?
C24 C25 1.405(4) . ?
C25 H25 0.9500 . ?
C25 C26 1.383(3) . ?
C26 C27 1.469(3) . ?
C27 C28 1.388(3) . ?
C27 C36 1.397(3) . ?
C28 H28 0.9500 . ?
C28 C29 1.404(3) . ?
C29 C30 1.542(3) . ?
C29 C34 1.412(3) . ?
C30 C31 1.535(6) . ?
C30 C43 1.514(8) . ?
C30 C44 1.545(8) . ?
C30 C31A 1.556(8) . ?
C30 C43A 1.544(12) . ?
C30 C44A 1.508(12) . ?
C31 H31A 0.9900 . ?
C31 H31B 0.9900 . ?
C31 C32 1.466(11) . ?
C32 H32A 0.9900 . ?
C32 H32B 0.9900 . ?
C32 C33 1.542(6) . ?
C33 C34 1.539(4) . ?
C33 C41 1.526(9) . ?
C33 C42 1.541(7) . ?
C33 C32A 1.517(9) . ?
C33 C41A 1.517(12) . ?
C33 C42A 1.563(9) . ?
C34 C35 1.401(3) . ?
C35 H35 0.9500 . ?
C35 C36 1.381(3) . ?
C37 H37A 0.9800 . ?
C37 H37B 0.9800 . ?
C37 H37C 0.9800 . ?
C38 H38A 0.9800 . ?
C38 H38B 0.9800 . ?
C38 H38C 0.9800 . ?
C39 H39A 0.9800 . ?
C39 H39B 0.9800 . ?
C39 H39C 0.9800 . ?
C40 H40A 0.9800 . ?
C40 H40B 0.9800 . ?
C40 H40C 0.9800 . ?
C41 H41A 0.9800 . ?
C41 H41B 0.9800 . ?
C41 H41C 0.9800 . ?
C42 H42A 0.9800 . ?
C42 H42B 0.9800 . ?
C42 H42C 0.9800 . ?
C43 H43A 0.9800 . ?
C43 H43B 0.9800 . ?
C43 H43C 0.9800 . ?
C44 H44A 0.9800 . ?
C44 H44B 0.9800 . ?
C44 H44C 0.9800 . ?
C45 C46 1.376(3) . ?
C45 C54 1.393(3) . ?
C46 H46 0.9500 . ?
C46 C47 1.411(4) . ?
C47 C48 1.524(4) . ?
C47 C52 1.397(4) . ?
C48 C49 1.564(7) . ?
C48 C65 1.547(6) . ?
C48 C66 1.531(9) . ?
C48 C65A 1.585(12) . ?
C48 C66A 1.535(13) . ?
C48 C49A 1.472(11) . ?
C49 H49A 0.9900 . ?
C49 H49B 0.9900 . ?
C49 C50 1.538(10) . ?
C50 H50A 0.9900 . ?
C50 H50B 0.9900 . ?
C50 C51 1.508(7) . ?
C51 C52 1.536(4) . ?
C51 C67 1.579(9) . ?
C51 C68 1.523(10) . ?
C51 C50A 1.556(13) . ?
C51 C68A 1.479(13) . ?
C51 C67A 1.502(13) . ?
C52 C53 1.396(4) . ?
C53 H53 0.9500 . ?
C53 C54 1.381(4) . ?
C54 C55 1.460(3) . ?
C55 C56 1.388(3) . ?
C55 C64 1.399(3) . ?
C56 H56 0.9500 . ?
C56 C57 1.389(4) . ?
C57 C58 1.534(4) . ?
C57 C62 1.408(4) . ?
C58 C59 1.506(6) . ?
C58 C71 1.568(6) . ?
C58 C72 1.495(9) . ?
C58 C59A 1.571(10) . ?
C58 C72A 1.533(13) . ?
C58 C71A 1.531(10) . ?
C59 H59A 0.9900 . ?
C59 H59B 0.9900 . ?
C59 C60 1.513(8) . ?
C60 H60A 0.9900 . ?
C60 H60B 0.9900 . ?
C60 C61 1.566(6) . ?
C61 C62 1.535(4) . ?
C61 C69 1.531(7) . ?
C61 C70 1.515(8) . ?
C61 C60A 1.463(10) . ?
C61 C69A 1.594(11) . ?
C61 C70A 1.540(12) . ?
C62 C63 1.410(3) . ?
C63 H63 0.9500 . ?
C63 C64 1.373(3) . ?
C65 H65A 0.9800 . ?
C65 H65B 0.9800 . ?
C65 H65C 0.9800 . ?
C66 H66A 0.9800 . ?
C66 H66B 0.9800 . ?
C66 H66C 0.9800 . ?
C67 H67A 0.9800 . ?
C67 H67B 0.9800 . ?
C67 H67C 0.9800 . ?
C68 H68A 0.9800 . ?
C68 H68B 0.9800 . ?
C68 H68C 0.9800 . ?
C69 H69A 0.9800 . ?
C69 H69B 0.9800 . ?
C69 H69C 0.9800 . ?
C70 H70A 0.9800 . ?
C70 H70B 0.9800 . ?
C70 H70C 0.9800 . ?
C71 H71A 0.9800 . ?
C71 H71B 0.9800 . ?
C71 H71C 0.9800 . ?
C72 H72A 0.9800 . ?
C72 H72B 0.9800 . ?
C72 H72C 0.9800 . ?
C32A H32C 0.9900 . ?
C32A H32D 0.9900 . ?
C32A C31A 1.547(13) . ?
C41A H41D 0.9800 . ?
C41A H41E 0.9800 . ?
C41A H41F 0.9800 . ?
C42A H42D 0.9800 . ?
C42A H42E 0.9800 . ?
C42A H42F 0.9800 . ?
C31A H31C 0.9900 . ?
C31A H31D 0.9900 . ?
C43A H43D 0.9800 . ?
C43A H43E 0.9800 . ?
C43A H43F 0.9800 . ?
C44A H44D 0.9800 . ?
C44A H44E 0.9800 . ?
C44A H44F 0.9800 . ?
C21A H21C 0.9900 . ?
C21A H21D 0.9900 . ?
C21A C22A 1.492(17) . ?
C38A H38D 0.9800 . ?
C38A H38E 0.9800 . ?
C38A H38F 0.9800 . ?
C37A H37D 0.9800 . ?
C37A H37E 0.9800 . ?
C37A H37F 0.9800 . ?
C22A H22C 0.9900 . ?
C22A H22D 0.9900 . ?
C39A H39D 0.9800 . ?
C39A H39E 0.9800 . ?
C39A H39F 0.9800 . ?
C40A H40D 0.9800 . ?
C40A H40E 0.9800 . ?
C40A H40F 0.9800 . ?
C65A H65D 0.9800 . ?
C65A H65E 0.9800 . ?
C65A H65F 0.9800 . ?
C66A H66D 0.9800 . ?
C66A H66E 0.9800 . ?
C66A H66F 0.9800 . ?
C49A H49C 0.9900 . ?
C49A H49D 0.9900 . ?
C49A C50A 1.37(2) . ?
C50A H50C 0.9900 . ?
C50A H50D 0.9900 . ?
C68A H68D 0.9800 . ?
C68A H68E 0.9800 . ?
C68A H68F 0.9800 . ?
C67A H67D 0.9800 . ?
C67A H67E 0.9800 . ?
C67A H67F 0.9800 . ?
C60A H60C 0.9900 . ?
C60A H60D 0.9900 . ?
C60A C59A 1.534(19) . ?
C69A H69D 0.9800 . ?
C69A H69E 0.9800 . ?
C69A H69F 0.9800 . ?
C70A H70D 0.9800 . ?
C70A H70E 0.9800 . ?
C70A H70F 0.9800 . ?
C59A H59C 0.9900 . ?
C59A H59D 0.9900 . ?
C72A H72D 0.9800 . ?
C72A H72E 0.9800 . ?
C72A H72F 0.9800 . ?
C71A H71D 0.9800 . ?
C71A H71E 0.9800 . ?
C71A H71F 0.9800 . ?
C84A H84C 0.9900 . ?
C84A H84D 0.9900 . ?
C84A N2A 1.434(14) . ?
C84A C83A 1.504(16) . ?
O8A C88A 1.368(14) . ?
O8A C89A 1.434(13) . ?
O4A C76A 1.438(15) . ?
O4A C77A 1.409(14) . ?
O6A C82A 1.379(16) . ?
O6A C83A 1.386(15) . ?
O5A C80A 1.556(15) . ?
O5A C81A 1.292(13) . ?
O7A C86A 1.429(14) . ?
O7A C87A 1.453(17) . ?
O3A C74A 1.408(15) . ?
O3A C75A 1.378(15) . ?
N2A C78A 1.460(14) . ?
N2A C90A 1.485(14) . ?
N1A C79A 1.432(15) . ?
N1A C73A 1.506(15) . ?
N1A C85A 1.484(15) . ?
C74A H74C 0.9900 . ?
C74A H74D 0.9900 . ?
C74A C73A 1.507(17) . ?
C88A H88C 0.9900 . ?
C88A H88D 0.9900 . ?
C88A C87A 1.511(18) . ?
C89A H89C 0.9900 . ?
C89A H89D 0.9900 . ?
C89A C90A 1.513(16) . ?
C76A H76C 0.9900 . ?
C76A H76D 0.9900 . ?
C76A C75A 1.476(16) . ?
C77A H77C 0.9900 . ?
C77A H77D 0.9900 . ?
C77A C78A 1.522(16) . ?
C82A H82C 0.9900 . ?
C82A H82D 0.9900 . ?
C82A C81A 1.668(18) . ?
C83A H83C 0.9900 . ?
C83A H83D 0.9900 . ?
C80A H80C 0.9900 . ?
C80A H80D 0.9900 . ?
C80A C79A 1.292(16) . ?
C81A H81C 0.9900 . ?
C81A H81D 0.9900 . ?
C86A H86C 0.9900 . ?
C86A H86D 0.9900 . ?
C86A C85A 1.465(16) . ?
C87A H87C 0.9900 . ?
C87A H87D 0.9900 . ?
C79A H79C 0.9900 . ?
C79A H79D 0.9900 . ?
C75A H75C 0.9900 . ?
C75A H75D 0.9900 . ?
C78A H78C 0.9900 . ?
C78A H78D 0.9900 . ?
C90A H90C 0.9900 . ?
C90A H90D 0.9900 . ?
C73A H73C 0.9900 . ?
C73A H73D 0.9900 . ?
C85A H85C 0.9900 . ?
C85A H85D 0.9900 . ?

loop_
_geom_torsion_atom_site_label_1
_geom_torsion_atom_site_label_2
_geom_torsion_atom_site_label_3
_geom_torsion_atom_site_label_4
_geom_torsion
_geom_torsion_site_symmetry_1
_geom_torsion_site_symmetry_2
_geom_torsion_site_symmetry_3
_geom_torsion_site_symmetry_4
_geom_torsion_publ_flag
K1 O3 C74 C73 -69.2(4) . . . . ?
K1 O3 C75 C76 71.6(3) . . . . ?
K1 O4 C76 C75 8.5(5) . . . . ?
K1 O4 C77 C78 28.7(4) . . . . ?
K1 O5 C80 C79 -53.2(7) . . . . ?
K1 O5 C81 C82 -56.3(6) . . . . ?
K1 O6 C82 C81 -25.5(5) . . . . ?
K1 O6 C83 C84 25.5(4) . . . . ?
K1 O7 C86 C85 37.1(5) . . . . ?
K1 O7 C87 C88 -54.3(4) . . . . ?
K1 O8 C88 C87 -30.5(6) . . . . ?
K1 O8 C89 C90 40.3(4) . . . . ?
K1 N1 C73 C74 -21.4(5) . . . . ?
K1 N1 C79 C80 -39.3(7) . . . . ?
K1 N1 C85 C86 51.1(5) . . . . ?
K1 N2 C78 C77 56.2(4) . . . . ?
K1 N2 C84 C83 50.8(4) . . . . ?
K1 N2 C90 C89 49.5(3) . . . . ?
K1 C81 C82 O6 17.1(4) . . . . ?
K1 O8A C88A C87A 9(2) . . . . ?
K1 O8A C89A C90A -29.5(18) . . . . ?
K1 O4A C76A C75A -66.0(16) . . . . ?
K1 O4A C77A C78A -30.1(17) . . . . ?
K1 O6A C82A C81A 51.1(14) . . . . ?
K1 O6A C83A C84A -49.5(16) . . . . ?
K1 O5A C80A C79A -34(2) . . . . ?
K1 O5A C81A C82A 50.5(11) . . . . ?
K1 O7A C86A C85A -30(2) . . . . ?
K1 O7A C87A C88A -64.0(18) . . . . ?
K1 O3A C74A C73A -47.3(18) . . . . ?
K1 O3A C75A C76A 16(2) . . . . ?
K1 N2A C78A C77A -63.3(15) . . . . ?
K1 N2A C90A C89A -54.2(15) . . . . ?
K1 N1A C79A C80A -40(2) . . . . ?
K1 N1A C73A C74A -43.4(18) . . . . ?
K1 N1A C85A C86A -51.3(16) . . . . ?
K1 C76A C75A O3A -11.7(18) . . . . ?
O3 C75 C76 O4 -58.6(5) . . . . ?
O4 C77 C78 N2 -60.5(5) . . . . ?
O5 C81 C82 O6 53.9(7) . . . . ?
O6 C83 C84 N2 -52.2(5) . . . . ?
O7 C87 C88 O8 56.5(6) . . . . ?
O8 C89 C90 N2 -60.2(4) . . . . ?
N1 C73 C74 K1 17.1(4) . . . . ?
N1 C73 C74 O3 64.2(5) . . . . ?
N1 C79 C80 O5 65.2(8) . . . . ?
N1 C85 C86 O7 -61.2(6) . . . . ?
C73 N1 C79 C80 80.7(7) . . . . ?
C73 N1 C85 C86 -68.4(5) . . . . ?
C74 O3 C75 C76 -177.7(4) . . . . ?
C75 O3 C74 K1 -105.9(3) . . . . ?
C75 O3 C74 C73 -175.1(3) . . . . ?
C76 O4 C77 C78 175.3(4) . . . . ?
C77 O4 C76 C75 -138.4(4) . . . . ?
C78 N2 C84 C83 -63.5(5) . . . . ?
C78 N2 C90 C89 163.5(3) . . . . ?
C79 N1 C73 C74 -140.4(5) . . . . ?
C79 N1 C85 C86 166.6(4) . . . . ?
C80 O5 C81 K1 -136.3(6) . . . . ?
C80 O5 C81 C82 167.3(5) . . . . ?
C81 O5 C80 C79 84.0(8) . . . . ?
C82 O6 C83 C84 177.3(4) . . . . ?
C83 O6 C82 C81 -178.1(4) . . . . ?
C84 N2 C78 C77 173.7(4) . . . . ?
C84 N2 C90 C89 -71.9(4) . . . . ?
C85 N1 C73 C74 96.8(5) . . . . ?
C85 N1 C79 C80 -154.7(6) . . . . ?
C86 O7 C87 C88 167.9(4) . . . . ?
C87 O7 C86 C85 170.6(4) . . . . ?
C88 O8 C89 C90 -167.0(4) . . . . ?
C89 O8 C88 C87 176.9(4) . . . . ?
C90 N2 C78 C77 -60.9(4) . . . . ?
C90 N2 C84 C83 172.0(3) . . . . ?
P1A C1 C2 C3 -2.2(3) . . . . ?
P1A C1 C2 C6 179.8(2) . . . . ?
P1A C1 C12 C8 179.8(2) . . . . ?
P1A C1 C12 C11 0.9(4) . . . . ?
O2A P1A C1 C2 144.7(2) . . . . ?
O2A P1A C1 C12 -35.3(3) . . . . ?
P1B C1 C2 C3 -4.2(4) . . . . ?
P1B C1 C2 C6 177.8(2) . . . . ?
P1B C1 C12 C8 -178.2(2) . . . . ?
P1B C1 C12 C11 2.9(4) . . . . ?
O2B P1B C1 C2 53.4(4) . . . . ?
O2B P1B C1 C12 -128.8(4) . . . . ?
O1 P1A C1 C2 -84.9(3) . . . . ?
O1 P1A C1 C12 95.0(3) . . . . ?
O1 P1B C1 C2 -85.0(4) . . . . ?
O1 P1B C1 C12 92.9(4) . . . . ?
C1 C2 C3 C4 163.5(2) . . . . ?
C1 C2 C3 C17 -78.2(3) . . . . ?
C1 C2 C3 C36 46.2(3) . . . . ?
C1 C2 C6 C5 -176.9(2) . . . . ?
C1 C2 C6 C7 1.1(3) . . . . ?
C2 C1 C12 C8 -0.2(3) . . . . ?
C2 C1 C12 C11 -179.1(2) . . . . ?
C2 C3 C4 C5 25.5(2) . . . . ?
C2 C3 C17 C18 -34.1(3) . . . . ?
C2 C3 C17 C26 150.3(2) . . . . ?
C2 C3 C36 C27 -145.8(2) . . . . ?
C2 C3 C36 C35 42.3(4) . . . . ?
C2 C6 C7 C8 -1.6(4) . . . . ?
C3 C2 C6 C5 4.7(3) . . . . ?
C3 C2 C6 C7 -177.3(2) . . . . ?
C3 C4 C5 C6 -22.7(2) . . . . ?
C3 C4 C5 C13 97.8(2) . . . . ?
C3 C4 C5 C14 -140.7(2) . . . . ?
C3 C17 C18 C19 -170.0(2) . . . . ?
C3 C17 C26 C25 170.8(2) . . . . ?
C3 C17 C26 C27 -9.8(3) . . . . ?
C4 C3 C17 C18 79.7(3) . . . . ?
C4 C3 C17 C26 -96.0(2) . . . . ?
C4 C3 C36 C27 98.9(2) . . . . ?
C4 C3 C36 C35 -73.0(3) . . . . ?
C4 C5 C6 C2 11.3(3) . . . . ?
C4 C5 C6 C7 -166.6(2) . . . . ?
C5 C6 C7 C8 176.2(2) . . . . ?
C6 C2 C3 C4 -18.3(2) . . . . ?
C6 C2 C3 C17 100.0(2) . . . . ?
C6 C2 C3 C36 -135.5(2) . . . . ?
C6 C7 C8 C9 -177.4(2) . . . . ?
C6 C7 C8 C12 1.2(4) . . . . ?
C7 C8 C9 C10 165.4(2) . . . . ?
C7 C8 C9 C15 -74.0(3) . . . . ?
C7 C8 C9 C16 47.7(4) . . . . ?
C7 C8 C12 C1 -0.3(4) . . . . ?
C7 C8 C12 C11 178.8(2) . . . . ?
C8 C9 C10 C11 23.5(3) . . . . ?
C9 C8 C12 C1 178.4(2) . . . . ?
C9 C8 C12 C11 -2.5(3) . . . . ?
C9 C10 C11 C12 -25.1(2) . . . . ?
C9 C10 C11 C45 -153.5(2) . . . . ?
C9 C10 C11 C64 98.9(2) . . . . ?
C10 C11 C12 C1 -164.4(2) . . . . ?
C10 C11 C12 C8 16.6(2) . . . . ?
C10 C11 C45 C46 74.4(3) . . . . ?
C10 C11 C45 C54 -99.3(2) . . . . ?
C10 C11 C64 C55 96.3(2) . . . . ?
C10 C11 C64 C63 -81.3(3) . . . . ?
C11 C45 C46 C47 -173.1(2) . . . . ?
C11 C45 C54 C53 171.7(2) . . . . ?
C11 C45 C54 C55 -9.6(3) . . . . ?
C12 C1 C2 C3 177.9(2) . . . . ?
C12 C1 C2 C6 -0.2(3) . . . . ?
C12 C8 C9 C10 -13.3(3) . . . . ?
C12 C8 C9 C15 107.3(3) . . . . ?
C12 C8 C9 C16 -131.0(2) . . . . ?
C12 C11 C45 C46 -40.3(4) . . . . ?
C12 C11 C45 C54 146.0(2) . . . . ?
C12 C11 C64 C55 -149.6(2) . . . . ?
C12 C11 C64 C63 32.8(3) . . . . ?
C13 C5 C6 C2 -109.3(2) . . . . ?
C13 C5 C6 C7 72.8(3) . . . . ?
C14 C5 C6 C2 128.4(2) . . . . ?
C14 C5 C6 C7 -49.5(3) . . . . ?
C15 C9 C10 C11 -95.9(2) . . . . ?
C16 C9 C10 C11 142.1(2) . . . . ?
C17 C3 C4 C5 -97.3(2) . . . . ?
C17 C3 C36 C27 -14.9(2) . . . . ?
C17 C3 C36 C35 173.2(2) . . . . ?
C17 C18 C19 C20 178.6(2) . . . . ?
C17 C18 C19 C24 -1.4(4) . . . . ?
C17 C26 C27 C28 179.5(2) . . . . ?
C17 C26 C27 C36 -0.1(3) . . . . ?
C18 C17 C26 C25 -5.4(3) . . . . ?
C18 C17 C26 C27 174.0(2) . . . . ?
C18 C19 C20 C21 -163.8(3) . . . . ?
C18 C19 C20 C37 -46.1(5) . . . . ?
C18 C19 C20 C38 73.1(5) . . . . ?
C18 C19 C20 C21A 167.8(6) . . . . ?
C18 C19 C20 C38A 52.4(8) . . . . ?
C18 C19 C20 C37A -69.9(7) . . . . ?
C18 C19 C24 C23 176.1(2) . . . . ?
C18 C19 C24 C25 -2.5(4) . . . . ?
C19 C20 C21 C22 -44.1(6) . . . . ?
C19 C20 C21A C22A 50.1(11) . . . . ?
C19 C24 C25 C26 2.4(4) . . . . ?
C20 C19 C24 C23 -3.9(4) . . . . ?
C20 C19 C24 C25 177.5(2) . . . . ?
C20 C21 C22 C23 61.5(7) . . . . ?
C20 C21A C22A C23 -73.9(13) . . . . ?
C21 C22 C23 C24 -47.0(6) . . . . ?
C21 C22 C23 C39 72.7(7) . . . . ?
C21 C22 C23 C40 -167.0(9) . . . . ?
C22 C23 C24 C19 18.3(5) . . . . ?
C22 C23 C24 C25 -163.1(3) . . . . ?
C23 C24 C25 C26 -176.2(2) . . . . ?
C24 C19 C20 C21 16.2(4) . . . . ?
C24 C19 C20 C37 133.9(4) . . . . ?
C24 C19 C20 C38 -107.0(5) . . . . ?
C24 C19 C20 C21A -12.2(6) . . . . ?
C24 C19 C20 C38A -127.7(8) . . . . ?
C24 C19 C20 C37A 110.1(7) . . . . ?
C24 C23 C22A C21A 50.5(11) . . . . ?
C24 C25 C26 C17 1.5(4) . . . . ?
C24 C25 C26 C27 -177.7(2) . . . . ?
C25 C26 C27 C28 -1.2(4) . . . . ?
C25 C26 C27 C36 179.1(3) . . . . ?
C26 C17 C18 C19 5.4(3) . . . . ?
C26 C27 C28 C29 178.1(2) . . . . ?
C26 C27 C36 C3 10.0(3) . . . . ?
C26 C27 C36 C35 -177.2(2) . . . . ?
C27 C28 C29 C30 177.2(2) . . . . ?
C27 C28 C29 C34 -0.7(4) . . . . ?
C28 C27 C36 C3 -169.6(2) . . . . ?
C28 C27 C36 C35 3.1(4) . . . . ?
C28 C29 C30 C31 161.8(4) . . . . ?
C28 C29 C30 C43 -72.7(5) . . . . ?
C28 C29 C30 C44 46.7(5) . . . . ?
C28 C29 C30 C31A -166.2(4) . . . . ?
C28 C29 C30 C43A -53.7(6) . . . . ?
C28 C29 C30 C44A 68.8(6) . . . . ?
C28 C29 C34 C33 -175.2(2) . . . . ?
C28 C29 C34 C35 2.9(4) . . . . ?
C29 C30 C31 C32 45.1(7) . . . . ?
C29 C30 C31A C32A -49.7(8) . . . . ?
C29 C34 C35 C36 -2.2(4) . . . . ?
C30 C29 C34 C33 7.0(4) . . . . ?
C30 C29 C34 C35 -174.9(2) . . . . ?
C30 C31 C32 C33 -60.1(9) . . . . ?
C31 C32 C33 C34 42.9(8) . . . . ?
C31 C32 C33 C41 163.4(8) . . . . ?
C31 C32 C33 C42 -75.6(8) . . . . ?
C32 C33 C34 C29 -16.1(5) . . . . ?
C32 C33 C34 C35 165.8(4) . . . . ?
C33 C34 C35 C36 176.0(2) . . . . ?
C33 C32A C31A C30 72.2(9) . . . . ?
C34 C29 C30 C31 -20.4(5) . . . . ?
C34 C29 C30 C43 105.1(5) . . . . ?
C34 C29 C30 C44 -135.5(4) . . . . ?
C34 C29 C30 C31A 11.6(5) . . . . ?
C34 C29 C30 C43A 124.1(6) . . . . ?
C34 C29 C30 C44A -113.3(6) . . . . ?
C34 C33 C32A C31A -50.3(8) . . . . ?
C34 C35 C36 C3 170.3(2) . . . . ?
C34 C35 C36 C27 -0.9(4) . . . . ?
C36 C3 C4 C5 155.14(19) . . . . ?
C36 C3 C17 C18 -169.5(2) . . . . ?
C36 C3 C17 C26 14.8(2) . . . . ?
C36 C27 C28 C29 -2.3(4) . . . . ?
C37 C20 C21 C22 -165.4(6) . . . . ?
C38 C20 C21 C22 80.0(8) . . . . ?
C39 C23 C24 C19 -98.7(5) . . . . ?
C39 C23 C24 C25 79.9(5) . . . . ?
C40 C23 C24 C19 133.3(7) . . . . ?
C40 C23 C24 C25 -48.2(7) . . . . ?
C41 C33 C34 C29 -133.2(5) . . . . ?
C41 C33 C34 C35 48.6(5) . . . . ?
C42 C33 C34 C29 103.4(5) . . . . ?
C42 C33 C34 C35 -74.8(5) . . . . ?
C43 C30 C31 C32 -79.3(8) . . . . ?
C44 C30 C31 C32 164.5(7) . . . . ?
C45 C11 C12 C1 -47.2(3) . . . . ?
C45 C11 C12 C8 133.9(2) . . . . ?
C45 C11 C64 C55 -15.1(2) . . . . ?
C45 C11 C64 C63 167.3(2) . . . . ?
C45 C46 C47 C48 -174.2(2) . . . . ?
C45 C46 C47 C52 3.5(4) . . . . ?
C45 C54 C55 C56 -178.1(2) . . . . ?
C45 C54 C55 C64 -0.6(3) . . . . ?
C46 C45 C54 C53 -2.6(4) . . . . ?
C46 C45 C54 C55 176.0(2) . . . . ?
C46 C47 C48 C49 167.0(3) . . . . ?
C46 C47 C48 C65 -74.0(4) . . . . ?
C46 C47 C48 C66 48.3(7) . . . . ?
C46 C47 C48 C65A -43.1(9) . . . . ?
C46 C47 C48 C66A 65.5(13) . . . . ?
C46 C47 C48 C49A -172.0(8) . . . . ?
C46 C47 C52 C51 173.6(3) . . . . ?
C46 C47 C52 C53 -4.4(4) . . . . ?
C47 C48 C49 C50 50.2(5) . . . . ?
C47 C48 C49A C50A -20.8(18) . . . . ?
C47 C52 C53 C54 1.9(4) . . . . ?
C48 C47 C52 C51 -8.9(4) . . . . ?
C48 C47 C52 C53 173.1(2) . . . . ?
C48 C49 C50 C51 -70.4(7) . . . . ?
C48 C49A C50A C51 33(3) . . . . ?
C49 C50 C51 C52 47.4(6) . . . . ?
C49 C50 C51 C67 164.1(6) . . . . ?
C49 C50 C51 C68 -74.5(9) . . . . ?
C50 C51 C52 C47 -11.0(6) . . . . ?
C50 C51 C52 C53 167.0(4) . . . . ?
C51 C52 C53 C54 -176.2(3) . . . . ?
C52 C47 C48 C49 -10.5(4) . . . . ?
C52 C47 C48 C65 108.5(4) . . . . ?
C52 C47 C48 C66 -129.2(7) . . . . ?
C52 C47 C48 C65A 139.3(8) . . . . ?
C52 C47 C48 C66A -112.1(13) . . . . ?
C52 C47 C48 C49A 10.5(8) . . . . ?
C52 C51 C50A C49A -29(2) . . . . ?
C52 C53 C54 C45 1.6(4) . . . . ?
C52 C53 C54 C55 -176.7(3) . . . . ?
C53 C54 C55 C56 0.4(5) . . . . ?
C53 C54 C55 C64 177.9(3) . . . . ?
C54 C45 C46 C47 0.1(4) . . . . ?
C54 C55 C56 C57 174.6(2) . . . . ?
C54 C55 C64 C11 10.5(3) . . . . ?
C54 C55 C64 C63 -171.6(2) . . . . ?
C55 C56 C57 C58 177.5(2) . . . . ?
C55 C56 C57 C62 -2.7(4) . . . . ?
C56 C55 C64 C11 -171.7(2) . . . . ?
C56 C55 C64 C63 6.2(3) . . . . ?
C56 C57 C58 C59 -167.4(3) . . . . ?
C56 C57 C58 C71 -46.4(5) . . . . ?
C56 C57 C58 C72 54.4(7) . . . . ?
C56 C57 C58 C59A 164.5(6) . . . . ?
C56 C57 C58 C72A 72.8(10) . . . . ?
C56 C57 C58 C71A -78.8(7) . . . . ?
C56 C57 C62 C61 -175.8(2) . . . . ?
C56 C57 C62 C63 4.3(3) . . . . ?
C57 C58 C59 C60 -45.0(6) . . . . ?
C57 C58 C59A C60A 45.3(10) . . . . ?
C57 C62 C63 C64 -0.7(3) . . . . ?
C58 C57 C62 C61 3.9(4) . . . . ?
C58 C57 C62 C63 -175.9(2) . . . . ?
C58 C59 C60 C61 63.5(7) . . . . ?
C59 C60 C61 C62 -44.8(6) . . . . ?
C59 C60 C61 C69 72.2(7) . . . . ?
C59 C60 C61 C70 -166.5(7) . . . . ?
C60 C61 C62 C57 11.6(4) . . . . ?
C60 C61 C62 C63 -168.5(3) . . . . ?
C61 C62 C63 C64 179.5(2) . . . . ?
C61 C60A C59A C58 -64.0(13) . . . . ?
C62 C57 C58 C59 12.9(4) . . . . ?
C62 C57 C58 C71 133.9(5) . . . . ?
C62 C57 C58 C72 -125.3(7) . . . . ?
C62 C57 C58 C59A -15.2(6) . . . . ?
C62 C57 C58 C72A -107.0(10) . . . . ?
C62 C57 C58 C71A 101.4(7) . . . . ?
C62 C61 C60A C59A 47.9(11) . . . . ?
C62 C63 C64 C11 172.8(2) . . . . ?
C62 C63 C64 C55 -4.6(3) . . . . ?
C64 C11 C12 C1 76.8(3) . . . . ?
C64 C11 C12 C8 -102.1(2) . . . . ?
C64 C11 C45 C46 -171.6(2) . . . . ?
C64 C11 C45 C54 14.8(2) . . . . ?
C64 C55 C56 C57 -2.6(4) . . . . ?
C65 C48 C49 C50 -69.9(6) . . . . ?
C66 C48 C49 C50 171.6(8) . . . . ?
C67 C51 C52 C47 -126.7(4) . . . . ?
C67 C51 C52 C53 51.3(5) . . . . ?
C68 C51 C52 C47 112.0(8) . . . . ?
C68 C51 C52 C53 -69.9(9) . . . . ?
C69 C61 C62 C57 -105.6(4) . . . . ?
C69 C61 C62 C63 74.2(4) . . . . ?
C70 C61 C62 C57 131.6(5) . . . . ?
C70 C61 C62 C63 -48.6(5) . . . . ?
C71 C58 C59 C60 -167.0(6) . . . . ?
C72 C58 C59 C60 90.6(7) . . . . ?
C32A C33 C34 C29 13.2(6) . . . . ?
C32A C33 C34 C35 -164.9(5) . . . . ?
C41A C33 C34 C29 -111.7(5) . . . . ?
C41A C33 C34 C35 70.2(5) . . . . ?
C41A C33 C32A C31A 71.8(10) . . . . ?
C42A C33 C34 C29 133.4(5) . . . . ?
C42A C33 C34 C35 -44.8(6) . . . . ?
C42A C33 C32A C31A -170.4(8) . . . . ?
C43A C30 C31A C32A -163.8(10) . . . . ?
C44A C30 C31A C32A 73.9(11) . . . . ?
C38A C20 C21A C22A 165.0(14) . . . . ?
C37A C20 C21A C22A -68.3(13) . . . . ?
C22A C23 C24 C19 -15.7(7) . . . . ?
C22A C23 C24 C25 162.9(6) . . . . ?
C39A C23 C24 C19 -130.6(5) . . . . ?
C39A C23 C24 C25 48.0(6) . . . . ?
C39A C23 C22A C21A 165.8(9) . . . . ?
C40A C23 C24 C19 116.9(10) . . . . ?
C40A C23 C24 C25 -64.6(10) . . . . ?
C40A C23 C22A C21A -76.1(15) . . . . ?
C65A C48 C49A C50A -148.6(17) . . . . ?
C66A C48 C49A C50A 100(2) . . . . ?
C50A C51 C52 C47 15.1(8) . . . . ?
C50A C51 C52 C53 -166.8(8) . . . . ?
C68A C51 C52 C47 132.4(8) . . . . ?
C68A C51 C52 C53 -49.6(9) . . . . ?
C68A C51 C50A C49A -151.2(18) . . . . ?
C67A C51 C52 C47 -98.8(9) . . . . ?
C67A C51 C52 C53 79.3(9) . . . . ?
C67A C51 C50A C49A 87(2) . . . . ?
C60A C61 C62 C57 -21.1(7) . . . . ?
C60A C61 C62 C63 158.7(7) . . . . ?
C69A C61 C62 C57 -139.7(7) . . . . ?
C69A C61 C62 C63 40.2(8) . . . . ?
C69A C61 C60A C59A 169.6(10) . . . . ?
C70A C61 C62 C57 107.7(7) . . . . ?
C70A C61 C62 C63 -72.5(7) . . . . ?
C70A C61 C60A C59A -78.0(12) . . . . ?
C72A C58 C59A C60A 151.0(12) . . . . ?
C71A C58 C59A C60A -70.7(12) . . . . ?
C84A N2A C78A C77A 56.5(19) . . . . ?
C84A N2A C90A C89A -173.0(14) . . . . ?
O8A C88A C87A K1 -5.9(15) . . . . ?
O8A C88A C87A O7A 41(3) . . . . ?
O8A C89A C90A N2A 57.8(19) . . . . ?
O4A C76A C75A K1 49.2(12) . . . . ?
O4A C76A C75A O3A 38(3) . . . . ?
O4A C77A C78A N2A 66.8(19) . . . . ?
O6A C82A C81A O5A -65.6(15) . . . . ?
O5A C80A C79A N1A 53(3) . . . . ?
O7A C86A C85A N1A 59(2) . . . . ?
O3A C74A C73A N1A 63(2) . . . . ?
N2A C84A C83A O6A 69.2(19) . . . . ?
C74A O3A C75A K1 135.6(19) . . . . ?
C74A O3A C75A C76A 151.3(19) . . . . ?
C88A O8A C89A C90A 166.4(15) . . . . ?
C89A O8A C88A C87A 173.7(18) . . . . ?
C76A O4A C77A C78A 86.0(18) . . . . ?
C77A O4A C76A K1 -127.0(13) . . . . ?
C77A O4A C76A C75A 166.9(15) . . . . ?
C82A O6A C83A C84A -177.9(14) . . . . ?
C83A C84A N2A K1 -48.6(15) . . . . ?
C83A C84A N2A C78A -164.7(13) . . . . ?
C83A C84A N2A C90A 67.5(17) . . . . ?
C83A O6A C82A C81A -179.1(14) . . . . ?
C80A O5A C81A C82A -168.3(12) . . . . ?
C81A O5A C80A C79A 179.9(17) . . . . ?
C86A O7A C87A K1 -122.0(12) . . . . ?
C86A O7A C87A C88A 174.0(14) . . . . ?
C87A O7A C86A C85A 85(2) . . . . ?
C79A N1A C73A C74A -162.6(15) . . . . ?
C79A N1A C85A C86A 66.3(18) . . . . ?
C75A O3A C74A C73A 178.9(16) . . . . ?
C78A N2A C90A C89A 57.0(19) . . . . ?
C90A N2A C78A C77A -175.9(13) . . . . ?
C73A N1A C79A C80A 79(2) . . . . ?
C73A N1A C85A C86A -168.9(14) . . . . ?
C85A N1A C79A C80A -155.9(17) . . . . ?
C85A N1A C73A C74A 73.6(19) . . . . ?

loop_
_exptl_oxdiff_crystal_face_indexfrac_h
_exptl_oxdiff_crystal_face_indexfrac_k
_exptl_oxdiff_crystal_face_indexfrac_l
_exptl_oxdiff_crystal_face_x
_exptl_oxdiff_crystal_face_y
_exptl_oxdiff_crystal_face_z
0.9980 2.0002 -2.9986 -0.0435 -0.1761 -0.1000
-2.0006 0.0000 1.0002 -0.0097 -0.0243 0.1089
-1.0004 0.0000 0.0000 0.0093 -0.0370 0.0503
1.0004 -0.0000 -0.0000 -0.0093 0.0370 -0.0503
1.9992 1.0001 -3.9997 0.0351 -0.1570 -0.1463
-1.0002 0.0000 1.0002 -0.0190 0.0128 0.0586
1.0002 -0.0000 -1.0002 0.0190 -0.0128 -0.0586
1.9998 1.0001 0.0009 -0.0783 0.0422 -0.1129
2.0011 -1.0001 -4.0016 0.1543 -0.0932 -0.1216
0.0007 -1.0001 -2.0012 0.1163 -0.0677 -0.0044
2.0013 -1.0001 -3.0015 0.1260 -0.0434 -0.1133
1.0018 -2.0002 -3.0024 0.1949 -0.0486 -0.0507
0.0008 -1.0001 -1.0011 0.0879 -0.0179 0.0040
-1.0010 1.0001 2.0013 -0.1070 0.0307 0.0546
0.0011 -1.0001 0.9992 0.0313 0.0817 0.0207
-1.9995 -1.0001 1.9994 0.0216 0.0574 0.1296
2.0017 -1.0001 -0.0010 0.0409 0.1059 -0.0882
-1.0023 2.0002 0.0019 -0.1099 -0.1008 0.0256
0.0010 -1.0001 -0.0009 0.0596 0.0319 0.0123
1.0012 -1.0001 -1.0011 0.0786 0.0191 -0.0463
-1.0012 1.0001 1.0011 -0.0786 -0.0191 0.0463
1.9987 2.0002 -0.9983 -0.1095 -0.0394 -0.1335
-0.0010 1.0001 0.0009 -0.0596 -0.0319 -0.0123
-1.0005 0.0000 -1.0001 0.0377 -0.0868 0.0419
-1.9984 -2.0002 2.9987 0.0529 0.1390 0.1502
